data_7026958
loop_
_publ_author_name
'Liu, Yang'
'Lin, Zhihua'
'He, Cheng'
'Zhao, Liang'
'Duan, Chunying'

_publ_section_title
;
 A symmetry-controlled and face-driven approach for the assembly of
 cerium-based molecular polyhedra.
;
_journal_issue 46
_journal_name_full 'Dalton transactions (Cambridge, England : 2003)'
_journal_page_first 11122
_journal_page_last 11125
_journal_paper_doi 10.1039/c0dt01086c
_journal_volume 39
_journal_year 2010
_chemical_formula_sum 'C181 H160 Ce4 Cl4 N24 O39'
_chemical_formula_weight 3997.61
_chemical_name_systematic
;
?
;
_space_group_IT_number 2
_symmetry_cell_setting triclinic
_symmetry_space_group_name_Hall '-P 1'
_symmetry_space_group_name_H-M 'P -1'
_atom_sites_solution_hydrogens geom
_atom_sites_solution_primary direct
_atom_sites_solution_secondary difmap
_audit_creation_method SHELXL-97
_cell_angle_alpha 104.616(13)
_cell_angle_beta 102.949(13)
_cell_angle_gamma 91.295(14)
_cell_formula_units_Z 2
_cell_length_a 18.496(13)
_cell_length_b 18.588(13)
_cell_length_c 30.52(2)
_cell_measurement_temperature 180(2)
_cell_volume 9860(12)
_computing_cell_refinement 'Bruker SMART'
_computing_data_collection 'Bruker SMART'
_computing_data_reduction 'Bruker SAINT'
_computing_molecular_graphics 'Bruker SHELXTL'
_computing_publication_material 'Bruker SHELXTL'
_computing_structure_refinement 'Bruker SHELXTL'
_computing_structure_solution 'Bruker SHELXTL'
_diffrn_ambient_temperature 180(2)
_diffrn_measured_fraction_theta_full 0.918
_diffrn_measured_fraction_theta_max 0.918
_diffrn_measurement_device_type 'CCD area detector'
_diffrn_measurement_method 'phi and omega scans'
_diffrn_radiation_monochromator graphite
_diffrn_radiation_source 'fine-focus sealed tube'
_diffrn_radiation_type MoK\a
_diffrn_radiation_wavelength 0.71073
_diffrn_reflns_av_R_equivalents 0.2134
_diffrn_reflns_av_sigmaI/netI 0.6412
_diffrn_reflns_limit_h_max 21
_diffrn_reflns_limit_h_min -20
_diffrn_reflns_limit_k_max 21
_diffrn_reflns_limit_k_min -13
_diffrn_reflns_limit_l_max 34
_diffrn_reflns_limit_l_min -34
_diffrn_reflns_number 38254
_diffrn_reflns_theta_full 24.00
_diffrn_reflns_theta_max 24.00
_diffrn_reflns_theta_min 2.21
_exptl_absorpt_coefficient_mu 1.035
_exptl_absorpt_correction_T_max 0.8197
_exptl_absorpt_correction_T_min 0.7134
_exptl_absorpt_correction_type empirical
_exptl_absorpt_process_details SADABS
_exptl_crystal_colour 'dark green'
_exptl_crystal_density_diffrn 1.346
_exptl_crystal_density_method 'not measured'
_exptl_crystal_description block
_exptl_crystal_F_000 4052
_exptl_crystal_size_max 0.35
_exptl_crystal_size_mid 0.35
_exptl_crystal_size_min 0.20
_refine_diff_density_max 1.681
_refine_diff_density_min -1.266
_refine_diff_density_rms 0.169
_refine_ls_extinction_method none
_refine_ls_goodness_of_fit_ref 1.003
_refine_ls_hydrogen_treatment 'riding model'
_refine_ls_matrix_type full
_refine_ls_number_parameters 1927
_refine_ls_number_reflns 28428
_refine_ls_number_restraints 3918
_refine_ls_restrained_S_all 0.962
_refine_ls_R_factor_all 0.4078
_refine_ls_R_factor_gt 0.1486
_refine_ls_shift/su_max 0.002
_refine_ls_shift/su_mean 0.000
_refine_ls_structure_factor_coef Fsqd
_refine_ls_weighting_details
; calc
[0.00000+1.00000exp(2.50(sin\q/\l)^2^)]/
[\s^2^(Fo^2^)+0.0000+0.0000*P+(0.0000P)^2^+0.0000sin\q/\l]
where P = 0.33333Fo^2^ + 0.66667Fc^2^
;
_refine_ls_weighting_scheme calc
_refine_ls_wR_factor_gt 0.2761
_refine_ls_wR_factor_ref 0.3337
_reflns_number_gt 5382
_reflns_number_total 28428
_reflns_threshold_expression >2sigma(I)
_cod_data_source_file c0dt01086c.txt
_cod_data_source_block cl1
_cod_original_cell_volume 9861(12)
_cod_original_sg_symbol_H-M P-1
_cod_database_code 7026958

loop_
_symmetry_equiv_pos_as_xyz
'x, y, z'
'-x, -y, -z'

loop_
_atom_site_label
_atom_site_type_symbol
_atom_site_fract_x
_atom_site_fract_y
_atom_site_fract_z
_atom_site_U_iso_or_equiv
_atom_site_adp_type
_atom_site_occupancy
_atom_site_symmetry_multiplicity
_atom_site_calc_flag
_atom_site_refinement_flags
_atom_site_disorder_assembly
_atom_site_disorder_group
Ce1 Ce -0.08744(7) -1.18886(7) -0.41321(5) 0.0728(5) Uani 1 1 d . . .
Ce2 Ce 0.46087(7) -1.16265(8) -0.31633(6) 0.0783(6) Uani 1 1 d . . .
Ce3 Ce 0.18955(7) -0.91273(7) -0.08786(5) 0.0765(5) Uani 1 1 d . . .
Ce4 Ce 0.15802(8) -1.45945(8) -0.18731(6) 0.0850(6) Uani 1 1 d . . .
O1 O 0.1048(7) -1.3439(6) -0.1796(5) 0.072(4) Uani 1 1 d DU . .
O2 O 0.1050(6) -1.5695(7) -0.2272(5) 0.086(4) Uani 1 1 d DU . .
O3 O 0.1008(7) -1.0078(6) -0.1477(4) 0.067(3) Uani 1 1 d DU . .
O4 O 0.2333(7) -0.9099(7) -0.0153(4) 0.063(3) Uani 1 1 d DU . .
O5 O -0.0778(7) -1.2181(6) -0.3412(4) 0.057(3) Uani 1 1 d DU . .
O6 O -0.1384(6) -1.0964(7) -0.4367(5) 0.072(3) Uani 1 1 d DU . .
O11 O 0.4359(7) -1.1486(7) -0.2485(5) 0.071(3) Uani 1 1 d DU . .
O12 O 0.5153(7) -1.2517(6) -0.3507(6) 0.094(4) Uani 1 1 d DU . .
O13 O 0.2442(6) -1.0293(7) -0.1034(5) 0.064(4) Uani 1 1 d DU . .
O14 O 0.2422(6) -0.8022(7) -0.0694(5) 0.082(4) Uani 1 1 d DU . .
O15 O 0.2530(8) -1.3607(7) -0.1813(5) 0.079(4) Uani 1 1 d DU . .
O16 O 0.1133(10) -1.4758(7) -0.1327(4) 0.097(4) Uani 1 1 d DU . .
O21 O 0.3604(6) -1.2561(7) -0.3240(4) 0.070(3) Uani 1 1 d DU . .
O22 O 0.4747(6) -1.1141(8) -0.3709(3) 0.072(4) Uani 1 1 d DU . .
O23 O 0.1386(7) -1.4340(7) -0.2590(5) 0.073(3) Uani 1 1 d DU . .
O24 O 0.2423(6) -1.5132(8) -0.1560(6) 0.113(4) Uani 1 1 d DU . .
O25 O 0.0260(7) -1.2427(6) -0.3983(5) 0.067(4) Uani 1 1 d DU . .
O26 O -0.2011(7) -1.2389(6) -0.4296(5) 0.080(4) Uani 1 1 d DU . .
O31 O 0.0072(6) -1.0963(7) -0.3534(4) 0.061(3) Uani 1 1 d DU . .
O32 O -0.0912(7) -1.2291(7) -0.4851(4) 0.062(3) Uani 1 1 d DU . .
O33 O 0.2190(7) -0.9249(7) -0.1606(4) 0.066(3) Uani 1 1 d DU . .
O34 O 0.0985(7) -0.8610(7) -0.0628(5) 0.080(3) Uani 1 1 d DU . .
O35 O 0.3453(7) -1.1076(6) -0.3267(5) 0.070(4) Uani 1 1 d DU . .
O36 O 0.5735(7) -1.1113(6) -0.2788(5) 0.087(4) Uani 1 1 d DU . .
N1 N -0.0057(10) -1.3957(9) -0.2326(6) 0.075(4) Uani 1 1 d U . .
H1A H -0.0476 -1.3937 -0.2512 0.090 Uiso 1 1 calc R . .
N2 N 0.0199(10) -1.4588(10) -0.2253(7) 0.079(4) Uani 1 1 d U . .
N3 N 0.0837(9) -1.0773(9) -0.1001(6) 0.064(4) Uani 1 1 d U . .
N4 N 0.1230(9) -1.0149(8) -0.0620(6) 0.055(3) Uani 1 1 d U . .
N5 N -0.1055(8) -1.1056(9) -0.3057(6) 0.051(3) Uani 1 1 d U . .
H5A H -0.1137 -1.0744 -0.2816 0.061 Uiso 1 1 calc R . .
N6 N -0.1292(9) -1.0949(9) -0.3479(6) 0.060(4) Uani 1 1 d U . .
N11 N 0.4639(9) -1.2486(9) -0.2316(6) 0.072(4) Uani 1 1 d U . .
H11G H 0.4691 -1.2802 -0.2150 0.087 Uiso 1 1 calc R . .
N12 N 0.4945(10) -1.2588(11) -0.2711(7) 0.085(4) Uani 1 1 d U . .
N13 N 0.3560(9) -0.9719(9) -0.1010(6) 0.075(4) Uani 1 1 d U . .
H13F H 0.3993 -0.9737 -0.1069 0.090 Uiso 1 1 calc R . .
N14 N 0.3336(10) -0.9080(10) -0.0790(6) 0.074(4) Uani 1 1 d U . .
N15 N 0.2564(9) -1.3059(9) -0.1044(6) 0.065(3) Uani 1 1 d U . .
N16 N 0.2140(10) -1.3711(9) -0.1117(7) 0.079(4) Uani 1 1 d U . .
N21 N 0.3038(9) -1.2591(9) -0.3988(6) 0.058(3) Uani 1 1 d U . .
N22 N 0.3736(8) -1.2201(9) -0.3956(6) 0.066(4) Uani 1 1 d U . .
N23 N 0.2487(10) -1.4662(9) -0.2732(7) 0.083(4) Uani 1 1 d U . .
H23B H 0.2779 -1.4736 -0.2919 0.100 Uiso 1 1 calc R . .
N24 N 0.2658(12) -1.4961(11) -0.2320(8) 0.103(4) Uani 1 1 d U . .
N25 N -0.0271(8) -1.3530(9) -0.4018(6) 0.070(4) Uani 1 1 d U . .
H25A H -0.0246 -1.3969 -0.3974 0.084 Uiso 1 1 calc R . .
N26 N -0.0933(9) -1.3324(9) -0.4209(6) 0.073(4) Uani 1 1 d U . .
N31 N 0.0758(9) -1.0878(8) -0.4033(6) 0.060(3) Uani 1 1 d U . .
H31A H 0.1158 -1.0713 -0.4088 0.072 Uiso 1 1 calc R . .
N32 N 0.0151(9) -1.1249(9) -0.4412(6) 0.067(4) Uani 1 1 d U . .
N33 N 0.1078(9) -0.8958(8) -0.1968(6) 0.051(3) Uani 1 1 d U . .
N34 N 0.0981(9) -0.8686(9) -0.1507(6) 0.065(4) Uani 1 1 d U . .
N35 N 0.3959(9) -1.0011(9) -0.2696(6) 0.074(4) Uani 1 1 d U . .
H35B H 0.3917 -0.9585 -0.2515 0.089 Uiso 1 1 calc R . .
N36 N 0.4612(10) -1.0238(10) -0.2744(6) 0.082(4) Uani 1 1 d U . .
C1 C -0.0256(6) -1.5921(5) -0.2463(4) 0.104(4) Uani 1 1 d GU . .
C2 C 0.0453(6) -1.6171(6) -0.2405(5) 0.096(4) Uani 1 1 d GDU . .
C3 C 0.0540(5) -1.6930(7) -0.2478(5) 0.102(5) Uani 1 1 d GU . .
H3A H 0.1014 -1.7097 -0.2439 0.122 Uiso 1 1 calc R . .
C4 C -0.0082(6) -1.7438(5) -0.2607(5) 0.115(5) Uani 1 1 d GU . .
H4A H -0.0024 -1.7946 -0.2656 0.138 Uiso 1 1 calc R . .
C5 C -0.0791(6) -1.7189(5) -0.2665(4) 0.127(5) Uani 1 1 d GU . .
C6 C -0.0878(5) -1.6430(5) -0.2593(3) 0.121(4) Uani 1 1 d GU . .
C7 C -0.1587(6) -1.6180(7) -0.2650(5) 0.140(5) Uani 1 1 d GU . .
H7A H -0.1646 -1.5673 -0.2602 0.168 Uiso 1 1 calc R . .
C8 C -0.2209(5) -1.6689(8) -0.2780(6) 0.151(6) Uani 1 1 d GU . .
H8A H -0.2684 -1.6522 -0.2818 0.182 Uiso 1 1 calc R . .
C9 C -0.2122(6) -1.7447(8) -0.2852(6) 0.144(6) Uani 1 1 d GU . .
H9A H -0.2538 -1.7788 -0.2939 0.173 Uiso 1 1 calc R . .
C10 C -0.1413(7) -1.7697(6) -0.2795(5) 0.140(5) Uani 1 1 d GU . .
H10A H -0.1355 -1.8205 -0.2843 0.168 Uiso 1 1 calc R . .
C11 C -0.0348(14) -1.5136(12) -0.2435(9) 0.098(5) Uani 1 1 d U . .
H11A H -0.0821 -1.5007 -0.2552 0.118 Uiso 1 1 calc R . .
C12 C 0.0429(9) -1.3322(11) -0.2067(7) 0.066(4) Uani 1 1 d DU . .
C13 C 0.0231(6) -1.2604(5) -0.2119(5) 0.065(4) Uani 1 1 d GU . .
C14 C 0.0549(7) -1.2000(6) -0.1745(4) 0.067(4) Uani 1 1 d GU . .
H14A H 0.0827 -1.2080 -0.1470 0.080 Uiso 1 1 calc R . .
C15 C 0.0453(7) -1.1277(5) -0.1783(4) 0.061(4) Uani 1 1 d GU . .
C16 C 0.0038(7) -1.1158(5) -0.2194(5) 0.058(4) Uani 1 1 d GU . .
H16A H -0.0027 -1.0674 -0.2220 0.070 Uiso 1 1 calc R . .
C17 C -0.0280(7) -1.1762(7) -0.2568(4) 0.058(4) Uani 1 1 d GU . .
C18 C -0.0184(7) -1.2485(6) -0.2531(4) 0.063(4) Uani 1 1 d GU . .
H18A H -0.0397 -1.2889 -0.2781 0.075 Uiso 1 1 calc R . .
C19 C 0.0797(11) -1.0688(8) -0.1392(7) 0.059(4) Uani 1 1 d DU . .
C20 C 0.1168(11) -1.0232(11) -0.0217(7) 0.062(4) Uani 1 1 d U . .
H20A H 0.0890 -1.0642 -0.0198 0.075 Uiso 1 1 calc R . .
C21 C 0.1553(5) -0.9657(5) 0.0208(3) 0.067(4) Uani 1 1 d GU . .
C22 C 0.2116(6) -0.9137(6) 0.0223(3) 0.068(4) Uani 1 1 d GDU . .
C23 C 0.2502(6) -0.8671(6) 0.0648(4) 0.080(5) Uani 1 1 d GU . .
H23A H 0.2878 -0.8323 0.0658 0.096 Uiso 1 1 calc R . .
C24 C 0.2325(5) -0.8726(5) 0.1058(3) 0.085(5) Uani 1 1 d GU . .
H24A H 0.2583 -0.8414 0.1342 0.102 Uiso 1 1 calc R . .
C25 C 0.1762(4) -0.9246(4) 0.1043(3) 0.079(4) Uani 1 1 d GU . .
C26 C 0.1376(4) -0.9712(4) 0.0618(3) 0.073(4) Uani 1 1 d GU . .
C27 C 0.0813(5) -1.0232(5) 0.0603(3) 0.076(5) Uani 1 1 d GU . .
H27A H 0.0555 -1.0543 0.0319 0.091 Uiso 1 1 calc R . .
C28 C 0.0637(6) -1.0287(6) 0.1014(4) 0.078(5) Uani 1 1 d GU . .
H28A H 0.0260 -1.0635 0.1004 0.094 Uiso 1 1 calc R . .
C29 C 0.1022(7) -0.9821(6) 0.1439(4) 0.086(5) Uani 1 1 d GU . .
H29A H 0.0904 -0.9858 0.1713 0.103 Uiso 1 1 calc R . .
C30 C 0.1585(6) -0.9301(6) 0.1454(3) 0.085(5) Uani 1 1 d GU . .
H30A H 0.1843 -0.8989 0.1738 0.102 Uiso 1 1 calc R . .
C31 C -0.0681(10) -1.1667(9) -0.3011(5) 0.046(4) Uani 1 1 d DU . .
C32 C -0.1745(12) -1.0477(12) -0.3500(8) 0.064(4) Uani 1 1 d U . .
H32A H -0.1854 -1.0231 -0.3219 0.076 Uiso 1 1 calc R . .
C33 C -0.2143(6) -1.0248(6) -0.3925(4) 0.075(3) Uani 1 1 d GU . .
C34 C -0.1892(6) -1.0484(6) -0.4330(5) 0.074(4) Uani 1 1 d GDU . .
C35 C -0.2204(8) -1.0239(8) -0.4720(4) 0.084(4) Uani 1 1 d GU . .
H35A H -0.2036 -1.0396 -0.4991 0.101 Uiso 1 1 calc R . .
C36 C -0.2768(7) -0.9758(7) -0.4704(4) 0.087(5) Uani 1 1 d GU . .
H36A H -0.2978 -0.9594 -0.4964 0.105 Uiso 1 1 calc R . .
C37 C -0.3020(5) -0.9522(5) -0.4298(4) 0.087(4) Uani 1 1 d GU . .
C38 C -0.2707(5) -0.9767(5) -0.3909(4) 0.081(3) Uani 1 1 d GU . .
C39 C -0.2958(7) -0.9531(7) -0.3504(4) 0.088(5) Uani 1 1 d GU . .
H39A H -0.2749 -0.9695 -0.3243 0.106 Uiso 1 1 calc R . .
C40 C -0.3522(8) -0.9051(7) -0.3488(5) 0.106(6) Uani 1 1 d GU . .
H40A H -0.3691 -0.8893 -0.3217 0.127 Uiso 1 1 calc R . .
C41 C -0.3835(7) -0.8806(7) -0.3877(6) 0.096(5) Uani 1 1 d GU . .
H41A H -0.4213 -0.8484 -0.3867 0.115 Uiso 1 1 calc R . .
C42 C -0.3584(6) -0.9041(6) -0.4283(5) 0.094(5) Uani 1 1 d GU . .
H42A H -0.3793 -0.8878 -0.4543 0.113 Uiso 1 1 calc R . .
C51 C 0.5584(6) -1.3512(6) -0.3219(5) 0.106(4) Uani 1 1 d GU . .
C52 C 0.5412(6) -1.3181(6) -0.3587(6) 0.102(5) Uani 1 1 d GDU . .
C53 C 0.5614(7) -1.3495(7) -0.4001(5) 0.104(5) Uani 1 1 d GU . .
H53A H 0.5499 -1.3274 -0.4247 0.125 Uiso 1 1 calc R . .
C54 C 0.5988(7) -1.4140(7) -0.4049(4) 0.108(5) Uani 1 1 d GU . .
H54A H 0.6123 -1.4350 -0.4326 0.130 Uiso 1 1 calc R . .
C55 C 0.6160(5) -1.4471(6) -0.3682(4) 0.116(5) Uani 1 1 d GU . .
C56 C 0.5958(5) -1.4157(6) -0.3267(4) 0.110(4) Uani 1 1 d GU . .
C57 C 0.6130(7) -1.4488(8) -0.2900(5) 0.128(5) Uani 1 1 d GU . .
H57A H 0.5995 -1.4277 -0.2622 0.153 Uiso 1 1 calc R . .
C58 C 0.6504(8) -1.5132(8) -0.2948(6) 0.129(6) Uani 1 1 d GU . .
H58A H 0.6620 -1.5354 -0.2702 0.155 Uiso 1 1 calc R . .
C59 C 0.6707(8) -1.5447(7) -0.3362(7) 0.131(6) Uani 1 1 d GU . .
H59A H 0.6957 -1.5878 -0.3394 0.157 Uiso 1 1 calc R . .
C60 C 0.6534(7) -1.5116(6) -0.3729(6) 0.123(5) Uani 1 1 d GU . .
H60A H 0.6670 -1.5326 -0.4007 0.147 Uiso 1 1 calc R . .
C61 C 0.5248(11) -1.3212(13) -0.2791(9) 0.089(5) Uani 1 1 d U . .
H61A H 0.5267 -1.3499 -0.2580 0.107 Uiso 1 1 calc R . .
C62 C 0.4287(12) -1.1912(11) -0.2215(6) 0.058(3) Uani 1 1 d DU . .
C63 C 0.3884(6) -1.1847(7) -0.1880(4) 0.069(4) Uani 1 1 d GU . .
C64 C 0.3765(7) -1.1135(6) -0.1640(5) 0.068(4) Uani 1 1 d GU . .
H64A H 0.3995 -1.0719 -0.1685 0.081 Uiso 1 1 calc R . .
C65 C 0.3301(7) -1.1046(6) -0.1333(5) 0.061(4) Uani 1 1 d GU . .
C66 C 0.2957(6) -1.1668(8) -0.1265(4) 0.066(4) Uani 1 1 d GU . .
H66A H 0.2646 -1.1608 -0.1059 0.079 Uiso 1 1 calc R . .
C67 C 0.3076(7) -1.2380(6) -0.1505(5) 0.066(4) Uani 1 1 d GU . .
C68 C 0.3539(7) -1.2469(6) -0.1813(4) 0.061(4) Uani 1 1 d GU . .
H68A H 0.3619 -1.2946 -0.1973 0.074 Uiso 1 1 calc R . .
C69 C 0.3098(8) -1.0316(12) -0.1131(7) 0.071(4) Uani 1 1 d DU . .
C70 C 0.3804(13) -0.8534(12) -0.0640(7) 0.073(4) Uani 1 1 d U . .
H70A H 0.4282 -0.8645 -0.0668 0.087 Uiso 1 1 calc R . .
C71 C 0.3744(6) -0.7783(5) -0.0438(4) 0.078(3) Uani 1 1 d GU . .
C72 C 0.3021(5) -0.7569(7) -0.0485(4) 0.070(3) Uani 1 1 d GDU . .
C73 C 0.2897(5) -0.6840(7) -0.0281(5) 0.074(4) Uani 1 1 d GU . .
H73A H 0.2414 -0.6697 -0.0313 0.089 Uiso 1 1 calc R . .
C74 C 0.3496(6) -0.6324(6) -0.0031(4) 0.097(5) Uani 1 1 d GU . .
H74A H 0.3412 -0.5836 0.0106 0.117 Uiso 1 1 calc R . .
C75 C 0.4218(5) -0.6538(5) 0.0016(3) 0.103(4) Uani 1 1 d GU . .
C76 C 0.4343(5) -0.7268(5) -0.0187(3) 0.094(4) Uani 1 1 d GU . .
C77 C 0.5065(5) -0.7482(7) -0.0140(4) 0.107(5) Uani 1 1 d GU . .
H77A H 0.5148 -0.7970 -0.0277 0.129 Uiso 1 1 calc R . .
C78 C 0.5664(5) -0.6966(8) 0.0110(5) 0.121(6) Uani 1 1 d GU . .
H78A H 0.6147 -0.7109 0.0142 0.145 Uiso 1 1 calc R . .
C79 C 0.5539(6) -0.6236(8) 0.0314(5) 0.121(6) Uani 1 1 d GU . .
H79A H 0.5940 -0.5891 0.0482 0.145 Uiso 1 1 calc R . .
C80 C 0.4817(7) -0.6022(6) 0.0267(4) 0.114(5) Uani 1 1 d GU . .
H80A H 0.4733 -0.5534 0.0404 0.137 Uiso 1 1 calc R . .
C81 C 0.2696(12) -1.3057(10) -0.1433(6) 0.061(3) Uani 1 1 d DU . .
C82 C 0.2226(12) -1.3803(12) -0.0666(9) 0.085(5) Uani 1 1 d U . .
H82A H 0.2527 -1.3446 -0.0418 0.102 Uiso 1 1 calc R . .
C83 C 0.1859(6) -1.4444(5) -0.0567(3) 0.086(4) Uani 1 1 d GU . .
C84 C 0.1259(6) -1.4852(6) -0.0906(3) 0.082(4) Uani 1 1 d GDU . .
C85 C 0.0897(6) -1.5456(6) -0.0829(4) 0.087(5) Uani 1 1 d GU . .
H85A H 0.0495 -1.5729 -0.1056 0.104 Uiso 1 1 calc R . .
C86 C 0.1135(6) -1.5651(5) -0.0412(4) 0.089(5) Uani 1 1 d GU . .
H86A H 0.0893 -1.6055 -0.0360 0.107 Uiso 1 1 calc R . .
C87 C 0.1736(5) -1.5243(4) -0.0073(3) 0.095(4) Uani 1 1 d GU . .
C88 C 0.2098(5) -1.4639(4) -0.0150(3) 0.094(4) Uani 1 1 d GU . .
C89 C 0.2699(6) -1.4231(5) 0.0189(4) 0.099(5) Uani 1 1 d GU . .
H89A H 0.2941 -1.3827 0.0138 0.119 Uiso 1 1 calc R . .
C90 C 0.2937(6) -1.4426(7) 0.0606(4) 0.104(5) Uani 1 1 d GU . .
H90A H 0.3339 -1.4153 0.0833 0.125 Uiso 1 1 calc R . .
C91 C 0.2575(7) -1.5030(7) 0.0683(3) 0.110(5) Uani 1 1 d GU . .
H91A H 0.2735 -1.5160 0.0962 0.132 Uiso 1 1 calc R . .
C92 C 0.1975(7) -1.5438(6) 0.0344(4) 0.094(5) Uani 1 1 d GU . .
H92A H 0.1732 -1.5841 0.0396 0.113 Uiso 1 1 calc R . .
C101 C 0.4478(4) -1.1916(5) -0.4473(3) 0.066(4) Uani 1 1 d GU . .
C102 C 0.4876(5) -1.1309(6) -0.4129(3) 0.059(4) Uani 1 1 d GDU . .
C103 C 0.5463(5) -1.0927(5) -0.4212(3) 0.069(4) Uani 1 1 d GU . .
H10B H 0.5730 -1.0521 -0.3983 0.083 Uiso 1 1 calc R . .
C104 C 0.5654(5) -1.1151(5) -0.4639(3) 0.075(5) Uani 1 1 d GU . .
H10C H 0.6047 -1.0895 -0.4695 0.090 Uiso 1 1 calc R . .
C105 C 0.5256(4) -1.1757(4) -0.4983(3) 0.078(4) Uani 1 1 d GU . .
C106 C 0.4668(4) -1.2140(4) -0.4900(3) 0.072(4) Uani 1 1 d GU . .
C107 C 0.4270(5) -1.2746(5) -0.5243(3) 0.076(5) Uani 1 1 d GU . .
H10D H 0.3877 -1.3002 -0.5188 0.091 Uiso 1 1 calc R . .
C108 C 0.4461(6) -1.2971(6) -0.5670(3) 0.090(5) Uani 1 1 d GU . .
H10E H 0.4194 -1.3376 -0.5900 0.109 Uiso 1 1 calc R . .
C109 C 0.5048(6) -1.2588(7) -0.5753(3) 0.089(5) Uani 1 1 d GU . .
H10F H 0.5176 -1.2738 -0.6039 0.107 Uiso 1 1 calc R . .
C110 C 0.5446(5) -1.1982(6) -0.5410(3) 0.084(5) Uani 1 1 d GU . .
H11B H 0.5839 -1.1726 -0.5465 0.101 Uiso 1 1 calc R . .
C111 C 0.3842(11) -1.2256(11) -0.4387(8) 0.065(4) Uani 1 1 d U . .
H11C H 0.3480 -1.2531 -0.4641 0.078 Uiso 1 1 calc R . .
C112 C 0.3018(9) -1.2700(11) -0.3590(6) 0.054(3) Uani 1 1 d DU . .
C113 C 0.2365(5) -1.3059(6) -0.3532(4) 0.064(4) Uani 1 1 d GU . .
C114 C 0.2456(6) -1.3512(7) -0.3227(4) 0.063(4) Uani 1 1 d GU . .
H11D H 0.2931 -1.3587 -0.3075 0.076 Uiso 1 1 calc R . .
C115 C 0.1835(8) -1.3851(7) -0.3151(4) 0.066(4) Uani 1 1 d GU . .
C116 C 0.1125(6) -1.3738(7) -0.3379(5) 0.065(4) Uani 1 1 d GU . .
H11E H 0.0710 -1.3966 -0.3327 0.078 Uiso 1 1 calc R . .
C117 C 0.1034(5) -1.3286(7) -0.3683(5) 0.067(4) Uani 1 1 d GU . .
C118 C 0.1655(6) -1.2946(6) -0.3760(4) 0.065(4) Uani 1 1 d GU . .
H11F H 0.1594 -1.2643 -0.3964 0.078 Uiso 1 1 calc R . .
C119 C 0.1882(11) -1.4272(13) -0.2826(7) 0.075(4) Uani 1 1 d DU . .
C120 C 0.3276(16) -1.5321(14) -0.2232(10) 0.117(5) Uani 1 1 d U . .
H12A H 0.3584 -1.5412 -0.2439 0.140 Uiso 1 1 calc R . .
C121 C 0.3443(7) -1.5550(7) -0.1827(6) 0.127(4) Uani 1 1 d GU . .
C122 C 0.3109(6) -1.5344(7) -0.1454(7) 0.127(5) Uani 1 1 d GDU . .
C123 C 0.3394(8) -1.5549(8) -0.1045(6) 0.135(5) Uani 1 1 d GU . .
H12B H 0.3170 -1.5411 -0.0796 0.162 Uiso 1 1 calc R . .
C124 C 0.4013(8) -1.5960(8) -0.1010(5) 0.142(5) Uani 1 1 d GU . .
H12C H 0.4204 -1.6097 -0.0737 0.171 Uiso 1 1 calc R . .
C125 C 0.4347(6) -1.6166(6) -0.1383(5) 0.144(5) Uani 1 1 d GU . .
C126 C 0.4062(6) -1.5961(6) -0.1792(5) 0.139(4) Uani 1 1 d GU . .
C127 C 0.4396(9) -1.6167(8) -0.2165(5) 0.146(5) Uani 1 1 d GU . .
H12D H 0.4205 -1.6030 -0.2438 0.175 Uiso 1 1 calc R . .
C128 C 0.5015(9) -1.6578(9) -0.2130(7) 0.152(6) Uani 1 1 d GU . .
H12E H 0.5238 -1.6716 -0.2379 0.182 Uiso 1 1 calc R . .
C129 C 0.5300(8) -1.6783(8) -0.1721(8) 0.153(6) Uani 1 1 d GU . .
H12F H 0.5714 -1.7058 -0.1698 0.184 Uiso 1 1 calc R . .
C130 C 0.4966(7) -1.6577(8) -0.1348(7) 0.154(6) Uani 1 1 d GU . .
H13A H 0.5157 -1.6715 -0.1075 0.184 Uiso 1 1 calc R . .
C131 C 0.0347(11) -1.3075(8) -0.3893(7) 0.070(4) Uani 1 1 d DU . .
C132 C -0.1452(11) -1.3819(12) -0.4363(8) 0.074(4) Uani 1 1 d U . .
H13B H -0.1340 -1.4300 -0.4350 0.089 Uiso 1 1 calc R . .
C133 C -0.2233(5) -1.3717(6) -0.4566(4) 0.088(4) Uani 1 1 d GU . .
C134 C -0.2435(6) -1.2994(5) -0.4542(4) 0.078(4) Uani 1 1 d GDU . .
C135 C -0.3149(7) -1.2878(5) -0.4762(5) 0.090(5) Uani 1 1 d GU . .
H13C H -0.3284 -1.2394 -0.4746 0.108 Uiso 1 1 calc R . .
C136 C -0.3661(5) -1.3483(6) -0.5008(4) 0.090(5) Uani 1 1 d GU . .
H13D H -0.4138 -1.3405 -0.5155 0.108 Uiso 1 1 calc R . .
C137 C -0.3459(5) -1.4205(5) -0.5032(3) 0.099(4) Uani 1 1 d GU . .
C138 C -0.2745(5) -1.4322(5) -0.4812(3) 0.088(4) Uani 1 1 d GU . .
C139 C -0.2543(6) -1.5044(5) -0.4836(4) 0.103(5) Uani 1 1 d GU . .
H13E H -0.2065 -1.5122 -0.4689 0.123 Uiso 1 1 calc R . .
C140 C -0.3054(8) -1.5650(5) -0.5082(5) 0.094(4) Uani 1 1 d GU . .
H14B H -0.2919 -1.6133 -0.5098 0.113 Uiso 1 1 calc R . .
C141 C -0.3768(7) -1.5533(6) -0.5302(5) 0.106(5) Uani 1 1 d GU . .
H14C H -0.4111 -1.5938 -0.5467 0.127 Uiso 1 1 calc R . .
C142 C -0.3970(5) -1.4811(6) -0.5278(4) 0.102(5) Uani 1 1 d GU . .
H14D H -0.4448 -1.4733 -0.5425 0.123 Uiso 1 1 calc R . .
C151 C -0.0334(5) -1.1542(5) -0.5221(3) 0.074(4) Uani 1 1 d GU . .
C152 C -0.0854(6) -1.2100(6) -0.5229(3) 0.070(4) Uani 1 1 d GDU . .
C153 C -0.1321(6) -1.2496(6) -0.5649(4) 0.080(5) Uani 1 1 d GU . .
H15A H -0.1669 -1.2869 -0.5654 0.095 Uiso 1 1 calc R . .
C154 C -0.1269(5) -1.2333(6) -0.6062(3) 0.080(5) Uani 1 1 d GU . .
H15B H -0.1581 -1.2598 -0.6343 0.096 Uiso 1 1 calc R . .
C155 C -0.0749(4) -1.1775(5) -0.6054(3) 0.077(4) Uani 1 1 d GU . .
C156 C -0.0282(4) -1.1380(4) -0.5634(3) 0.075(4) Uani 1 1 d GU . .
C157 C 0.0238(5) -1.0822(5) -0.5626(4) 0.080(5) Uani 1 1 d GU . .
H15C H 0.0551 -1.0558 -0.5345 0.096 Uiso 1 1 calc R . .
C158 C 0.0291(7) -1.0660(6) -0.6038(4) 0.085(5) Uani 1 1 d GU . .
H15D H 0.0638 -1.0287 -0.6033 0.102 Uiso 1 1 calc R . .
C159 C -0.0177(7) -1.1055(7) -0.6459(4) 0.089(5) Uani 1 1 d GU . .
H15E H -0.0142 -1.0947 -0.6735 0.107 Uiso 1 1 calc R . .
C160 C -0.0697(6) -1.1613(6) -0.6467(3) 0.083(5) Uani 1 1 d GU . .
H16B H -0.1009 -1.1878 -0.6748 0.099 Uiso 1 1 calc R . .
C161 C 0.0216(11) -1.1178(12) -0.4812(8) 0.067(4) Uani 1 1 d U . .
H16C H 0.0620 -1.0891 -0.4832 0.081 Uiso 1 1 calc R . .
C162 C 0.0703(8) -1.0795(11) -0.3623(7) 0.050(3) Uani 1 1 d DU . .
C163 C 0.1290(6) -1.0476(6) -0.3238(4) 0.058(4) Uani 1 1 d GU . .
C164 C 0.1180(5) -1.0040(7) -0.2819(4) 0.055(4) Uani 1 1 d GU . .
H16D H 0.0700 -0.9949 -0.2786 0.066 Uiso 1 1 calc R . .
C165 C 0.1787(7) -0.9738(7) -0.2450(4) 0.059(4) Uani 1 1 d GU . .
C166 C 0.2505(6) -0.9874(7) -0.2499(4) 0.066(4) Uani 1 1 d GU . .
H16E H 0.2911 -0.9672 -0.2251 0.080 Uiso 1 1 calc R . .
C167 C 0.2615(5) -1.0310(8) -0.2917(5) 0.065(4) Uani 1 1 d GU . .
C168 C 0.2008(7) -1.0611(7) -0.3286(4) 0.065(4) Uani 1 1 d GU . .
H16F H 0.2082 -1.0903 -0.3566 0.078 Uiso 1 1 calc R . .
C169 C 0.1665(10) -0.9290(11) -0.1983(6) 0.053(4) Uani 1 1 d DU . .
C170 C 0.0457(12) -0.8225(11) -0.1516(8) 0.068(4) Uani 1 1 d U . .
H17A H 0.0211 -0.8131 -0.1794 0.082 Uiso 1 1 calc R . .
C171 C 0.0264(6) -0.7854(6) -0.1065(4) 0.078(4) Uani 1 1 d GU . .
C172 C 0.0522(6) -0.8082(6) -0.0662(5) 0.073(4) Uani 1 1 d GDU . .
C173 C 0.0290(7) -0.7754(8) -0.0259(5) 0.089(5) Uani 1 1 d GU . .
H17B H 0.0463 -0.7907 0.0010 0.107 Uiso 1 1 calc R . .
C174 C -0.0199(7) -0.7198(7) -0.0260(4) 0.092(5) Uani 1 1 d GU . .
H17C H -0.0354 -0.6979 0.0009 0.110 Uiso 1 1 calc R . .
C175 C -0.0457(5) -0.6969(5) -0.0663(4) 0.094(4) Uani 1 1 d GU . .
C176 C -0.0225(5) -0.7297(5) -0.1066(4) 0.088(4) Uani 1 1 d GU . .
C177 C -0.0483(7) -0.7068(7) -0.1469(4) 0.096(5) Uani 1 1 d GU . .
H17D H -0.0328 -0.7288 -0.1738 0.116 Uiso 1 1 calc R . .
C178 C -0.0972(7) -0.6512(8) -0.1470(5) 0.102(5) Uani 1 1 d GU . .
H17E H -0.1145 -0.6359 -0.1739 0.122 Uiso 1 1 calc R . .
C179 C -0.1204(7) -0.6184(7) -0.1068(6) 0.105(6) Uani 1 1 d GU . .
H17F H -0.1532 -0.5812 -0.1068 0.126 Uiso 1 1 calc R . .
C180 C -0.0946(7) -0.6413(6) -0.0664(5) 0.096(5) Uani 1 1 d GU . .
H18B H -0.1102 -0.6194 -0.0395 0.115 Uiso 1 1 calc R . .
C181 C 0.3343(11) -1.0494(9) -0.2951(7) 0.068(4) Uani 1 1 d DU . .
C182 C 0.5142(12) -0.9713(13) -0.2575(8) 0.092(5) Uani 1 1 d U . .
H18C H 0.5005 -0.9240 -0.2454 0.111 Uiso 1 1 calc R . .
C183 C 0.5936(5) -0.9774(6) -0.2550(4) 0.102(4) Uani 1 1 d GU . .
C184 C 0.6177(7) -1.0487(6) -0.2645(4) 0.092(4) Uani 1 1 d GDU . .
C185 C 0.6935(7) -1.0583(6) -0.2552(5) 0.082(4) Uani 1 1 d GU . .
H18D H 0.7096 -1.1060 -0.2615 0.099 Uiso 1 1 calc R . .
C186 C 0.7451(6) -0.9965(7) -0.2364(5) 0.110(5) Uani 1 1 d GU . .
H18E H 0.7957 -1.0029 -0.2302 0.133 Uiso 1 1 calc R . .
C187 C 0.7210(5) -0.9251(6) -0.2270(4) 0.123(4) Uani 1 1 d GU . .
C188 C 0.6452(5) -0.9156(6) -0.2363(3) 0.122(4) Uani 1 1 d GU . .
C189 C 0.6211(7) -0.8443(6) -0.2268(5) 0.140(5) Uani 1 1 d GU . .
H18F H 0.5704 -0.8379 -0.2330 0.168 Uiso 1 1 calc R . .
C190 C 0.6727(9) -0.7825(5) -0.2080(6) 0.157(6) Uani 1 1 d GU . .
H19A H 0.6566 -0.7347 -0.2017 0.189 Uiso 1 1 calc R . .
C191 C 0.7484(8) -0.7920(6) -0.1987(6) 0.157(6) Uani 1 1 d GU . .
H19B H 0.7830 -0.7507 -0.1862 0.189 Uiso 1 1 calc R . .
C192 C 0.7726(6) -0.8633(7) -0.2082(5) 0.141(5) Uani 1 1 d GU . .
H19C H 0.8232 -0.8697 -0.2020 0.169 Uiso 1 1 calc R . .
C201 C -0.196(2) -1.049(2) -0.5978(12) 0.087(12) Uiso 0.67 1 d P . .
O201 O -0.1938(10) -0.9701(10) -0.5716(6) 0.046(5) Uiso 0.67 1 d P . .
O202 O 0.3483(16) -1.0297(16) -0.4020(10) 0.074(9) Uiso 0.50 1 d P . .
C202 C 0.418(3) -0.958(3) -0.3799(19) 0.12(2) Uiso 0.50 1 d P . .
O203 O 0.1987(12) -1.2913(12) -0.4785(7) 0.069(7) Uiso 0.67 1 d P . .
C203 C 0.183(3) -1.220(3) -0.4861(16) 0.138(18) Uiso 0.67 1 d P . .
O204 O 0.183(2) -1.184(2) -0.2539(12) 0.108(12) Uiso 0.50 1 d P . .
C204 C 0.158(4) -1.239(4) -0.239(2) 0.14(2) Uiso 0.50 1 d P . .
C205 C 0.480(2) -1.374(3) -0.1880(16) 0.068(14) Uiso 0.50 1 d P . .
O205 O 0.457(4) -1.420(4) -0.221(2) 0.17(3) Uiso 0.33 1 d P A 1
O206 O 0.461(3) -1.384(3) -0.148(2) 0.009(15) Uiso 0.17 1 d P A 2
C207 C 0.374(3) -1.459(3) -0.3614(19) 0.11(2) Uiso 0.50 1 d P . .
O207 O 0.368(2) -1.491(2) -0.3165(15) 0.151(16) Uiso 0.50 1 d P . .
O208 O -0.1498(11) -1.3868(11) -0.2833(7) 0.096(7) Uiso 0.83 1 d P . .
C208 C -0.160(2) -1.4131(19) -0.3341(12) 0.118(13) Uiso 0.83 1 d P . .
O210 O 0.037(3) -1.549(3) -0.3382(15) 0.231(19) Uiso 0.67 1 d P . .
C210 C 0.090(3) -1.602(3) -0.3422(14) 0.115(16) Uiso 0.67 1 d P . .
C209 C 0.732(3) -1.257(3) -0.2504(18) 0.094(17) Uiso 0.50 1 d P . .
O209 O 0.7829(18) -1.2650(17) -0.2744(10) 0.084(10) Uiso 0.50 1 d P . .
O211 O 0.7396(12) -1.2191(11) -0.3468(7) 0.138(7) Uiso 1 1 d . . .
C211 C 0.6759(17) -1.1799(16) -0.3662(10) 0.114(10) Uiso 1 1 d . . .
C213 C 0.051(3) -0.815(3) 0.0895(16) 0.085(16) Uiso 0.50 1 d P . 2
O213 O -0.0273(10) -0.8060(9) 0.0737(6) 0.098(6) Uiso 1 1 d . . .
C214 C -0.097(3) -0.777(3) 0.0569(16) 0.080(16) Uiso 0.50 1 d P . 1
O215 O 0.676(4) -1.366(4) -0.653(2) 0.15(2) Uiso 0.33 1 d P B 2
C215 C 0.610(4) -1.338(3) -0.666(2) 0.06(2) Uiso 0.33 1 d P B 2
O217 O 0.7114(13) -0.7995(12) 0.0226(7) 0.072(7) Uiso 0.67 1 d P C 1
C217 C 0.774(3) -0.827(3) 0.0244(16) 0.140(19) Uiso 0.67 1 d P C 1
C218 C 0.246(4) -1.539(4) -0.402(2) 0.08(2) Uiso 0.33 1 d P D 1
O218 O 0.262(4) -1.562(4) -0.357(2) 0.17(3) Uiso 0.33 1 d P D 1
O219 O 0.171(3) -1.513(3) -0.4361(17) 0.102(18) Uiso 0.33 1 d P E 2
C219 C 0.084(4) -1.511(4) -0.460(3) 0.09(3) Uiso 0.33 1 d P E 2
C220 C 0.4846(16) -1.0236(16) 0.0852(11) 0.054(9) Uiso 0.67 1 d P F 2
O220 O 0.4896(14) -1.0468(15) 0.1211(9) 0.105(9) Uiso 0.67 1 d P F 2
O221 O 0.6031(19) -1.1439(18) 0.2136(12) 0.097(11) Uiso 0.50 1 d P . .
C221 C 0.581(3) -1.159(3) 0.1683(18) 0.088(17) Uiso 0.50 1 d P . .
C222 C 0.040(3) -1.349(3) -0.5035(19) 0.12(2) Uiso 0.50 1 d P . .
O222 O 0.0911(19) -1.3914(18) -0.5041(11) 0.092(11) Uiso 0.50 1 d P . .
C223 C -0.0233(19) -0.6527(19) 0.0955(12) 0.072(11) Uiso 0.67 1 d P . .
O223 O 0.040(3) -0.582(3) 0.1283(18) 0.084(17) Uiso 0.33 1 d P G 1
O224 O 0.044(4) -0.585(4) 0.098(3) 0.17(3) Uiso 0.33 1 d P G 2
O225 O 0.605(3) -1.098(3) -0.1666(16) 0.091(16) Uiso 0.33 1 d P H 1
C225 C 0.553(4) -1.041(4) -0.164(2) 0.07(2) Uiso 0.33 1 d P H 1
O226 O 0.263(3) -1.718(3) -0.2551(19) 0.12(2) Uiso 0.33 1 d P I 1
C226 C 0.262(3) -1.781(3) -0.2286(17) 0.024(13) Uiso 0.33 1 d P I 1
Cl11 Cl 0.2629(6) -1.2728(8) -0.5884(5) 0.121(7) Uiso 0.443(8) 1 d PDU J 1
Cl12 Cl 0.1191(8) -1.2179(8) -0.6042(7) 0.187(9) Uiso 0.443(8) 1 d PDU J 1
Cl13 Cl 0.1330(8) -1.3741(7) -0.6131(6) 0.138(7) Uiso 0.443(8) 1 d PDU J 1
Cl14 Cl 0.1972(13) -1.3712(8) -0.6007(9) 0.163(14) Uiso 0.224(8) 1 d PDU J 2
Cl15 Cl 0.0841(8) -1.2711(14) -0.6091(10) 0.170(14) Uiso 0.224(8) 1 d PDU J 2
Cl16 Cl 0.2360(10) -1.2173(10) -0.5889(11) 0.172(14) Uiso 0.224(8) 1 d PDU J 2
C301 C 0.1706(6) -1.2941(7) -0.6257(7) 0.150(12) Uiso 0.67 1 d PDU . .
Cl21 Cl 0.2504(11) -1.2556(8) 0.0971(12) 0.142(15) Uiso 0.17 1 d PDU K 1
Cl22 Cl 0.3805(8) -1.1704(15) 0.1052(10) 0.129(14) Uiso 0.17 1 d PDU K 1
Cl23 Cl 0.2452(12) -1.1068(11) 0.0955(11) 0.125(14) Uiso 0.17 1 d PDU K 1
Cl24 Cl 0.2816(14) -1.2527(9) 0.0833(10) 0.156(16) Uiso 0.17 1 d PDU K 2
Cl25 Cl 0.2136(9) -1.1223(12) 0.1097(12) 0.109(13) Uiso 0.17 1 d PDU K 2
Cl26 Cl 0.3633(10) -1.1152(13) 0.1078(11) 0.124(14) Uiso 0.17 1 d PDU K 2
C302 C 0.2978(8) -1.1652(8) 0.1275(8) 0.138(15) Uiso 0.33 1 d PDU . .
O1W O -0.0326(16) -1.5043(16) -0.4005(10) 0.078(10) Uiso 0.50 1 d P . .
O2W O 0.320(3) -0.606(3) 0.170(2) 0.021(17) Uiso 0.17 1 d P . .
O6W O 0.416(6) -1.814(6) -0.318(4) 0.12(4) Uiso 0.17 1 d P . .
O7W O 0.928(4) -1.281(4) -0.133(2) 0.17(3) Uiso 0.33 1 d P . .
O4W O 0.2140(18) -1.7232(18) -0.1510(10) 0.245(13) Uiso 1 1 d . . .
O3W O 0.264(5) -0.497(5) 0.189(3) 0.23(4) Uiso 0.33 1 d P . .
O8W O 0.485(5) -1.081(5) -0.030(3) 0.08(3) Uiso 0.17 1 d P . .
O9W O 0.386(5) -1.079(5) 0.000(3) 0.22(4) Uiso 0.33 1 d P . .
Cl1 Cl -0.0585(2) -0.9403(2) -0.24964(15) 0.0234(9) Uani 1 1 d U L 2

loop_
_atom_site_aniso_label
_atom_site_aniso_U_11
_atom_site_aniso_U_22
_atom_site_aniso_U_33
_atom_site_aniso_U_23
_atom_site_aniso_U_13
_atom_site_aniso_U_12
Ce1 0.0453(8) 0.0659(9) 0.0864(12) 0.0012(8) 0.0000(8) -0.0484(7)
Ce2 0.0409(8) 0.0669(9) 0.1123(13) 0.0087(9) 0.0093(8) -0.0420(7)
Ce3 0.0621(9) 0.0552(8) 0.0892(12) -0.0163(8) 0.0166(8) -0.0514(7)
Ce4 0.0699(10) 0.0506(8) 0.1206(14) -0.0014(9) 0.0265(10) -0.0437(8)
O1 0.055(7) 0.029(6) 0.115(8) 0.003(6) 0.004(6) -0.018(6)
O2 0.058(7) 0.052(6) 0.133(8) 0.014(7) 0.006(7) -0.030(6)
O3 0.068(6) 0.043(6) 0.070(6) -0.013(6) 0.013(6) -0.043(5)
O4 0.067(4) 0.061(4) 0.063(4) 0.017(3) 0.020(3) -0.014(4)
O5 0.051(4) 0.051(4) 0.068(4) 0.011(3) 0.015(3) -0.007(3)
O6 0.064(4) 0.072(4) 0.075(4) 0.015(3) 0.012(4) 0.000(4)
O11 0.058(4) 0.064(4) 0.083(4) 0.018(3) 0.007(3) -0.009(4)
O12 0.034(6) 0.091(7) 0.133(8) -0.004(7) 0.016(6) -0.039(6)
O13 0.047(6) 0.050(6) 0.084(7) 0.000(6) 0.017(6) -0.022(6)
O14 0.046(6) 0.083(7) 0.093(7) -0.007(7) 0.003(6) -0.028(6)
O15 0.067(6) 0.058(6) 0.098(7) -0.004(6) 0.021(6) -0.046(6)
O16 0.130(8) 0.052(7) 0.084(8) -0.016(7) 0.017(7) -0.035(7)
O21 0.044(6) 0.068(6) 0.088(7) 0.018(6) 0.001(6) -0.037(5)
O22 0.035(6) 0.093(7) 0.057(7) -0.004(7) -0.021(6) -0.029(6)
O23 0.070(4) 0.064(4) 0.085(4) 0.018(3) 0.024(3) -0.015(4)
O24 0.104(8) 0.059(7) 0.155(8) -0.003(7) 0.032(7) -0.046(7)
O25 0.058(6) 0.057(6) 0.075(7) 0.010(6) 0.003(6) -0.049(6)
O26 0.043(6) 0.071(7) 0.101(8) 0.004(7) -0.009(6) -0.040(6)
O31 0.045(6) 0.063(6) 0.065(6) 0.006(6) 0.012(5) -0.042(5)
O32 0.055(4) 0.070(4) 0.064(4) 0.018(3) 0.020(3) -0.015(4)
O33 0.059(4) 0.060(4) 0.074(4) 0.016(3) 0.009(3) -0.007(4)
O34 0.078(5) 0.072(4) 0.085(5) 0.019(4) 0.014(4) -0.010(4)
O35 0.041(6) 0.053(6) 0.090(7) -0.016(6) 0.008(6) -0.040(6)
O36 0.056(7) 0.098(7) 0.101(7) 0.022(7) 0.014(6) -0.037(6)
N1 0.062(7) 0.042(7) 0.109(8) 0.012(7) 0.008(7) -0.022(6)
N2 0.064(6) 0.044(6) 0.117(7) 0.009(6) 0.012(6) -0.028(6)
N3 0.066(7) 0.048(6) 0.056(7) -0.013(6) 0.005(6) -0.043(6)
N4 0.055(4) 0.049(4) 0.057(4) 0.008(3) 0.014(3) -0.016(3)
N5 0.047(4) 0.052(4) 0.054(4) 0.012(3) 0.016(3) -0.010(4)
N6 0.055(6) 0.051(6) 0.069(6) 0.019(6) 0.006(6) -0.020(5)
N11 0.053(7) 0.066(7) 0.086(7) 0.011(7) 0.008(6) -0.051(6)
N12 0.047(6) 0.079(6) 0.103(7) -0.002(6) 0.004(6) -0.044(6)
N13 0.053(7) 0.061(7) 0.095(7) -0.001(7) 0.014(7) -0.029(6)
N14 0.059(6) 0.061(6) 0.089(7) -0.001(6) 0.020(6) -0.026(6)
N15 0.062(4) 0.059(4) 0.070(5) 0.015(4) 0.015(4) -0.008(4)
N16 0.081(7) 0.044(6) 0.103(7) 0.012(6) 0.020(6) -0.044(6)
N21 0.052(4) 0.058(4) 0.064(4) 0.016(3) 0.015(4) -0.012(4)
N22 0.035(6) 0.068(6) 0.080(7) 0.004(6) 0.007(6) -0.044(5)
N23 0.075(7) 0.060(7) 0.109(7) 0.011(7) 0.026(7) -0.051(6)
N24 0.091(6) 0.071(6) 0.126(7) -0.003(6) 0.023(6) -0.043(6)
N25 0.038(6) 0.055(7) 0.099(7) 0.002(6) 0.004(6) -0.042(6)
N26 0.045(6) 0.058(6) 0.095(7) 0.005(6) -0.006(6) -0.048(6)
N31 0.054(4) 0.060(4) 0.061(5) 0.011(4) 0.013(4) -0.013(4)
N32 0.045(6) 0.072(6) 0.069(7) 0.003(6) 0.004(6) -0.038(6)
N33 0.047(4) 0.045(4) 0.059(4) 0.010(3) 0.015(4) -0.010(4)
N34 0.048(6) 0.054(6) 0.085(6) 0.010(6) 0.011(6) -0.031(5)
N35 0.042(7) 0.058(7) 0.102(7) -0.005(7) 0.008(7) -0.029(6)
N36 0.050(6) 0.082(6) 0.095(6) -0.003(6) 0.015(6) -0.044(6)
C1 0.076(6) 0.057(6) 0.156(7) 0.016(6) -0.001(6) -0.040(6)
C2 0.068(7) 0.048(7) 0.153(8) 0.016(7) 0.002(7) -0.049(6)
C3 0.071(7) 0.052(7) 0.157(8) 0.015(8) -0.006(8) -0.055(7)
C4 0.075(8) 0.062(7) 0.173(8) 0.009(8) -0.010(8) -0.047(7)
C5 0.084(7) 0.067(7) 0.191(7) 0.014(7) -0.018(7) -0.053(7)
C6 0.073(7) 0.069(6) 0.185(7) 0.011(7) -0.013(7) -0.049(6)
C7 0.088(8) 0.081(8) 0.206(9) 0.011(8) -0.021(8) -0.049(8)
C8 0.089(9) 0.087(9) 0.225(10) 0.001(9) -0.020(9) -0.056(8)
C9 0.086(9) 0.075(8) 0.224(10) 0.012(9) -0.024(9) -0.061(8)
C10 0.082(8) 0.076(8) 0.212(9) 0.010(8) -0.028(8) -0.059(8)
C11 0.075(8) 0.051(7) 0.143(8) 0.005(8) 0.001(8) -0.036(7)
C12 0.059(7) 0.042(6) 0.088(7) 0.006(7) 0.016(7) -0.023(6)
C13 0.062(6) 0.043(6) 0.080(7) 0.004(6) 0.012(6) -0.025(6)
C14 0.059(7) 0.045(6) 0.082(7) -0.007(7) 0.019(6) -0.044(6)
C15 0.060(6) 0.043(6) 0.069(7) -0.004(6) 0.017(6) -0.024(6)
C16 0.058(7) 0.045(6) 0.067(7) 0.003(6) 0.021(6) -0.032(6)
C17 0.054(6) 0.044(6) 0.069(7) 0.007(6) 0.016(6) -0.022(6)
C18 0.057(7) 0.050(7) 0.073(7) 0.005(7) 0.014(6) -0.031(6)
C19 0.056(7) 0.041(6) 0.066(7) -0.006(7) 0.012(7) -0.037(6)
C20 0.065(7) 0.053(7) 0.052(7) -0.010(7) 0.011(7) -0.047(6)
C21 0.063(6) 0.061(6) 0.060(6) -0.008(6) 0.012(6) -0.050(6)
C22 0.072(7) 0.064(7) 0.050(7) -0.012(7) 0.016(6) -0.052(6)
C23 0.082(7) 0.077(7) 0.065(8) 0.001(7) 0.013(7) -0.058(7)
C24 0.086(8) 0.078(7) 0.066(8) -0.016(7) 0.013(7) -0.068(7)
C25 0.080(7) 0.070(6) 0.066(7) -0.010(6) 0.014(6) -0.063(6)
C26 0.076(6) 0.064(6) 0.062(6) -0.006(6) 0.015(6) -0.056(6)
C27 0.076(7) 0.063(7) 0.069(8) -0.006(7) 0.011(7) -0.057(7)
C28 0.086(8) 0.058(8) 0.071(9) -0.012(8) 0.016(8) -0.055(7)
C29 0.091(8) 0.073(8) 0.076(9) -0.005(8) 0.020(8) -0.058(8)
C30 0.087(8) 0.069(7) 0.077(8) -0.013(7) 0.017(7) -0.062(7)
C31 0.035(6) 0.045(6) 0.057(7) 0.014(6) 0.012(6) -0.021(6)
C32 0.061(5) 0.062(5) 0.067(5) 0.016(4) 0.016(4) -0.004(4)
C33 0.073(4) 0.071(4) 0.079(4) 0.019(3) 0.017(3) 0.000(4)
C34 0.072(5) 0.071(5) 0.077(5) 0.021(4) 0.016(4) 0.000(4)
C35 0.083(5) 0.081(5) 0.087(5) 0.022(4) 0.018(4) 0.000(4)
C36 0.079(8) 0.077(7) 0.100(8) 0.022(7) 0.013(7) -0.008(7)
C37 0.077(7) 0.070(7) 0.105(7) 0.020(6) 0.010(7) -0.017(6)
C38 0.077(4) 0.076(4) 0.087(4) 0.020(3) 0.016(3) -0.003(4)
C39 0.077(8) 0.066(8) 0.108(8) 0.010(7) 0.011(8) -0.014(7)
C40 0.095(9) 0.079(9) 0.118(9) 0.007(8) -0.002(9) -0.020(8)
C41 0.088(9) 0.066(8) 0.118(9) 0.018(8) 0.001(9) -0.017(8)
C42 0.089(8) 0.071(8) 0.110(8) 0.019(8) 0.005(8) -0.010(8)
C51 0.060(6) 0.092(7) 0.129(7) -0.008(7) -0.005(6) -0.044(6)
C52 0.056(7) 0.090(7) 0.128(8) -0.008(7) 0.004(7) -0.059(7)
C53 0.052(7) 0.091(8) 0.130(8) -0.019(8) 0.003(8) -0.056(7)
C54 0.059(8) 0.093(8) 0.130(8) -0.009(8) -0.013(8) -0.053(7)
C55 0.070(7) 0.100(7) 0.137(7) -0.016(7) -0.004(7) -0.041(7)
C56 0.073(7) 0.095(7) 0.127(7) -0.004(7) -0.002(7) -0.041(6)
C57 0.090(8) 0.109(8) 0.138(8) -0.018(8) -0.005(8) -0.033(8)
C58 0.097(9) 0.112(9) 0.135(9) -0.015(9) -0.005(9) -0.026(9)
C59 0.093(9) 0.115(9) 0.140(10) -0.014(9) -0.004(9) -0.037(9)
C60 0.086(8) 0.101(8) 0.137(9) -0.007(8) -0.014(8) -0.041(8)
C61 0.048(7) 0.078(8) 0.117(8) 0.008(8) -0.002(7) -0.057(7)
C62 0.053(4) 0.061(5) 0.060(5) 0.011(4) 0.018(4) -0.004(4)
C63 0.059(6) 0.061(6) 0.077(7) 0.001(6) 0.019(6) -0.021(6)
C64 0.056(7) 0.061(7) 0.078(7) -0.001(7) 0.022(6) -0.020(6)
C65 0.056(6) 0.051(6) 0.073(7) 0.006(6) 0.026(6) -0.024(6)
C66 0.054(7) 0.054(7) 0.079(7) 0.003(7) 0.015(6) -0.029(6)
C67 0.063(6) 0.058(6) 0.074(7) 0.006(6) 0.025(6) -0.014(6)
C68 0.055(7) 0.053(7) 0.072(7) 0.002(7) 0.026(6) -0.012(6)
C69 0.056(7) 0.055(7) 0.086(7) -0.007(7) 0.021(7) -0.027(7)
C70 0.067(5) 0.070(5) 0.076(5) 0.013(4) 0.015(4) -0.002(4)
C71 0.072(4) 0.073(4) 0.084(4) 0.015(3) 0.016(3) 0.001(4)
C72 0.065(5) 0.067(5) 0.076(5) 0.015(4) 0.018(4) -0.001(4)
C73 0.069(5) 0.072(5) 0.080(5) 0.015(4) 0.018(4) -0.002(4)
C74 0.071(8) 0.074(8) 0.122(8) -0.003(7) 0.006(7) -0.014(7)
C75 0.079(7) 0.074(7) 0.128(7) -0.006(7) 0.008(7) -0.017(7)
C76 0.069(6) 0.070(6) 0.120(7) -0.003(6) 0.009(6) -0.020(6)
C77 0.079(8) 0.073(8) 0.138(8) -0.009(8) 0.007(8) -0.011(8)
C78 0.083(9) 0.077(9) 0.159(9) -0.023(9) 0.003(9) -0.026(8)
C79 0.086(9) 0.080(9) 0.158(9) -0.013(9) 0.002(9) -0.026(9)
C80 0.076(8) 0.079(8) 0.153(9) -0.013(8) 0.009(8) -0.030(8)
C81 0.059(5) 0.058(5) 0.067(5) 0.013(4) 0.018(4) -0.004(4)
C82 0.083(7) 0.055(7) 0.097(8) -0.013(7) 0.023(7) -0.053(7)
C83 0.098(6) 0.051(6) 0.097(7) -0.002(6) 0.029(6) -0.040(6)
C84 0.092(7) 0.059(7) 0.090(7) -0.002(7) 0.039(7) -0.045(6)
C85 0.108(8) 0.058(7) 0.090(8) 0.009(7) 0.031(8) -0.031(7)
C86 0.106(8) 0.050(7) 0.101(8) 0.005(7) 0.028(8) -0.044(7)
C87 0.107(7) 0.056(7) 0.107(7) -0.010(7) 0.032(7) -0.039(6)
C88 0.104(7) 0.058(6) 0.105(7) -0.008(6) 0.031(6) -0.043(6)
C89 0.110(8) 0.061(7) 0.109(8) -0.011(8) 0.034(8) -0.044(7)
C90 0.115(9) 0.055(8) 0.120(9) -0.009(8) 0.020(9) -0.039(8)
C91 0.119(9) 0.076(9) 0.120(9) -0.004(9) 0.032(9) -0.036(8)
C92 0.110(8) 0.053(7) 0.104(8) -0.007(8) 0.032(8) -0.038(7)
C101 0.039(6) 0.074(6) 0.073(6) 0.012(6) 0.002(6) -0.036(6)
C102 0.034(6) 0.070(7) 0.064(7) 0.022(7) -0.002(7) -0.039(6)
C103 0.045(7) 0.082(7) 0.067(8) 0.009(7) 0.002(7) -0.036(7)
C104 0.048(7) 0.079(7) 0.080(8) 0.006(7) -0.003(7) -0.033(7)
C105 0.044(6) 0.089(7) 0.079(7) 0.008(7) -0.011(6) -0.031(6)
C106 0.044(6) 0.079(6) 0.079(7) 0.013(6) -0.002(6) -0.035(6)
C107 0.046(7) 0.084(8) 0.083(8) 0.012(7) 0.001(7) -0.033(7)
C108 0.061(8) 0.096(9) 0.090(9) 0.006(8) -0.007(8) -0.033(8)
C109 0.066(8) 0.097(9) 0.087(9) 0.020(8) -0.008(8) -0.022(8)
C110 0.050(7) 0.095(8) 0.089(8) 0.013(8) -0.007(7) -0.030(7)
C111 0.041(7) 0.070(7) 0.073(8) 0.008(7) 0.006(7) -0.039(6)
C112 0.049(4) 0.053(4) 0.058(5) 0.015(4) 0.012(4) -0.009(4)
C113 0.050(6) 0.065(6) 0.074(7) 0.015(6) 0.015(6) -0.030(6)
C114 0.043(6) 0.063(7) 0.078(7) 0.009(6) 0.015(6) -0.028(6)
C115 0.052(6) 0.061(6) 0.081(7) 0.014(6) 0.017(6) -0.032(6)
C116 0.046(7) 0.062(7) 0.079(7) 0.002(7) 0.018(7) -0.033(6)
C117 0.045(6) 0.059(6) 0.086(7) 0.003(6) 0.017(6) -0.040(6)
C118 0.044(6) 0.060(7) 0.080(7) 0.005(6) 0.015(6) -0.042(6)
C119 0.059(7) 0.063(7) 0.091(7) 0.008(7) 0.015(7) -0.033(7)
C120 0.093(7) 0.079(7) 0.151(8) -0.007(7) 0.022(7) -0.060(7)
C121 0.102(7) 0.079(6) 0.162(7) -0.019(7) 0.021(7) -0.064(6)
C122 0.108(8) 0.078(7) 0.163(8) -0.010(7) 0.018(8) -0.080(7)
C123 0.109(8) 0.084(8) 0.174(9) -0.014(8) 0.019(8) -0.063(8)
C124 0.123(8) 0.088(8) 0.175(9) -0.022(8) 0.023(8) -0.064(8)
C125 0.120(7) 0.093(7) 0.177(8) -0.020(7) 0.021(7) -0.054(7)
C126 0.118(7) 0.095(7) 0.166(7) -0.016(7) 0.021(7) -0.057(7)
C127 0.121(8) 0.104(8) 0.172(8) -0.019(8) 0.018(8) -0.049(7)
C128 0.129(9) 0.118(9) 0.170(10) -0.015(9) 0.023(9) -0.037(9)
C129 0.134(9) 0.110(9) 0.178(10) -0.018(9) 0.032(9) -0.043(9)
C130 0.132(9) 0.108(8) 0.178(9) -0.023(9) 0.026(9) -0.056(8)
C131 0.043(7) 0.059(7) 0.088(7) -0.003(7) 0.003(7) -0.039(6)
C132 0.043(7) 0.063(7) 0.100(8) 0.005(7) 0.006(7) -0.037(7)
C133 0.052(6) 0.069(6) 0.116(7) 0.002(6) -0.006(6) -0.038(6)
C134 0.044(7) 0.059(7) 0.111(7) 0.012(7) -0.004(7) -0.040(6)
C135 0.054(7) 0.067(7) 0.120(8) -0.002(7) -0.001(7) -0.042(7)
C136 0.058(7) 0.069(7) 0.123(8) 0.012(8) -0.001(7) -0.033(7)
C137 0.062(7) 0.077(7) 0.130(7) 0.001(7) 0.004(7) -0.038(6)
C138 0.056(6) 0.065(6) 0.119(7) 0.007(6) -0.002(6) -0.039(6)
C139 0.070(8) 0.079(8) 0.131(8) 0.001(8) -0.001(8) -0.029(7)
C140 0.086(5) 0.088(5) 0.100(5) 0.018(4) 0.015(4) -0.002(4)
C141 0.069(8) 0.084(8) 0.134(9) -0.010(8) 0.014(8) -0.028(8)
C142 0.070(8) 0.084(8) 0.128(8) 0.005(8) 0.001(8) -0.030(7)
C151 0.062(6) 0.080(6) 0.066(6) 0.007(6) 0.003(6) -0.051(6)
C152 0.060(7) 0.073(7) 0.063(7) 0.011(7) -0.003(7) -0.047(6)
C153 0.069(7) 0.089(7) 0.065(8) 0.012(7) 0.000(7) -0.054(7)
C154 0.073(7) 0.089(8) 0.063(8) 0.009(7) 0.002(7) -0.064(7)
C155 0.066(6) 0.086(7) 0.062(7) 0.005(6) 0.004(6) -0.058(6)
C156 0.065(6) 0.082(6) 0.065(6) 0.008(6) 0.008(6) -0.057(6)
C157 0.069(7) 0.086(8) 0.071(8) 0.009(7) 0.007(7) -0.060(7)
C158 0.074(8) 0.093(8) 0.069(9) 0.004(8) 0.007(8) -0.052(8)
C159 0.079(8) 0.096(9) 0.075(9) 0.010(8) 0.002(8) -0.054(8)
C160 0.072(8) 0.092(8) 0.068(8) 0.008(8) 0.004(7) -0.062(7)
C161 0.052(7) 0.076(7) 0.063(8) 0.008(7) 0.008(7) -0.040(7)
C162 0.046(4) 0.052(4) 0.052(5) 0.013(4) 0.013(4) -0.008(4)
C163 0.040(6) 0.058(6) 0.065(6) 0.002(6) 0.009(6) -0.023(6)
C164 0.037(6) 0.061(7) 0.065(7) 0.011(6) 0.017(6) -0.016(6)
C165 0.038(6) 0.060(6) 0.068(7) -0.004(6) 0.013(6) -0.026(6)
C166 0.040(6) 0.067(7) 0.076(7) -0.004(7) 0.009(7) -0.029(6)
C167 0.037(6) 0.066(6) 0.079(7) -0.005(6) 0.013(6) -0.028(6)
C168 0.043(7) 0.067(7) 0.072(7) 0.003(7) 0.009(6) -0.024(6)
C169 0.043(6) 0.049(7) 0.066(7) 0.013(6) 0.015(6) -0.020(6)
C170 0.054(7) 0.054(7) 0.088(7) 0.009(7) 0.014(7) -0.026(7)
C171 0.057(6) 0.071(6) 0.098(6) 0.012(6) 0.019(6) -0.027(6)
C172 0.067(5) 0.072(5) 0.079(5) 0.015(4) 0.023(4) -0.006(4)
C173 0.070(7) 0.079(8) 0.105(8) 0.003(7) 0.020(7) -0.026(7)
C174 0.072(8) 0.085(8) 0.107(8) 0.003(8) 0.026(7) -0.022(7)
C175 0.063(7) 0.082(7) 0.120(7) -0.005(7) 0.026(7) -0.031(6)
C176 0.063(6) 0.073(6) 0.108(7) -0.009(6) 0.023(6) -0.029(6)
C177 0.062(8) 0.081(8) 0.124(8) -0.008(8) 0.023(8) -0.024(7)
C178 0.068(9) 0.082(9) 0.128(9) -0.021(9) 0.023(9) -0.026(8)
C179 0.077(9) 0.079(9) 0.132(9) -0.011(9) 0.019(9) -0.022(8)
C180 0.070(8) 0.080(8) 0.121(8) -0.004(8) 0.026(8) -0.029(7)
C181 0.036(6) 0.072(7) 0.085(7) 0.003(7) 0.013(7) -0.027(7)
C182 0.056(7) 0.082(7) 0.115(8) -0.003(7) 0.011(7) -0.052(7)
C183 0.056(6) 0.095(6) 0.129(7) -0.012(6) 0.020(6) -0.045(6)
C184 0.052(7) 0.087(7) 0.119(7) 0.004(7) 0.014(7) -0.046(7)
C185 0.072(5) 0.081(5) 0.091(5) 0.015(4) 0.022(4) -0.009(4)
C186 0.069(8) 0.096(8) 0.141(8) -0.010(8) 0.024(8) -0.036(7)
C187 0.075(7) 0.088(7) 0.164(7) -0.023(7) 0.012(7) -0.056(7)
C188 0.069(6) 0.095(7) 0.162(7) -0.026(7) 0.019(7) -0.048(6)
C189 0.079(8) 0.101(8) 0.187(9) -0.035(8) 0.012(8) -0.059(8)
C190 0.084(9) 0.111(9) 0.211(10) -0.044(9) 0.004(9) -0.062(8)
C191 0.084(9) 0.109(9) 0.211(10) -0.047(9) 0.006(9) -0.063(9)
C192 0.080(8) 0.100(8) 0.189(9) -0.038(9) 0.016(8) -0.058(8)
Cl1 0.0220(11) 0.0228(11) 0.0255(12) 0.0059(8) 0.0066(8) -0.0019(8)

loop_
_atom_type_symbol
_atom_type_description
_atom_type_scat_dispersion_real
_atom_type_scat_dispersion_imag
_atom_type_scat_source
C C 0.0033 0.0016 'International Tables Vol C Tables 4.2.6.8 and 6.1.1.4'
H H 0.0000 0.0000 'International Tables Vol C Tables 4.2.6.8 and 6.1.1.4'
N N 0.0061 0.0033 'International Tables Vol C Tables 4.2.6.8 and 6.1.1.4'
O O 0.0106 0.0060 'International Tables Vol C Tables 4.2.6.8 and 6.1.1.4'
Cl Cl 0.1484 0.1585 'International Tables Vol C Tables 4.2.6.8 and 6.1.1.4'
Ce Ce -0.2486 2.6331 'International Tables Vol C Tables 4.2.6.8 and 6.1.1.4'

loop_
_geom_angle_atom_site_label_1
_geom_angle_atom_site_label_2
_geom_angle_atom_site_label_3
_geom_angle
_geom_angle_site_symmetry_3
O32 Ce1 O26 86.9(5) .
O32 Ce1 O6 81.5(5) .
O26 Ce1 O6 85.1(5) .
O32 Ce1 O25 87.6(5) .
O26 Ce1 O25 129.9(4) .
O6 Ce1 O25 142.8(5) .
O32 Ce1 O5 146.8(4) .
O26 Ce1 O5 84.3(5) .
O6 Ce1 O5 129.2(5) .
O25 Ce1 O5 74.2(5) .
O32 Ce1 O31 127.4(4) .
O26 Ce1 O31 143.7(5) .
O6 Ce1 O31 88.4(5) .
O25 Ce1 O31 70.4(4) .
O5 Ce1 O31 72.5(4) .
O32 Ce1 N6 148.5(5) .
O26 Ce1 N6 83.7(5) .
O6 Ce1 N6 67.8(5) .
O25 Ce1 N6 121.1(5) .
O5 Ce1 N6 61.7(5) .
O31 Ce1 N6 60.9(4) .
O32 Ce1 N26 80.3(5) .
O26 Ce1 N26 67.4(5) .
O6 Ce1 N26 147.6(5) .
O25 Ce1 N26 62.6(4) .
O5 Ce1 N26 66.8(5) .
O31 Ce1 N26 123.9(5) .
N6 Ce1 N26 122.7(6) .
O32 Ce1 N32 65.5(5) .
O26 Ce1 N32 147.4(6) .
O6 Ce1 N32 74.5(5) .
O25 Ce1 N32 68.6(5) .
O5 Ce1 N32 128.3(5) .
O31 Ce1 N32 62.0(5) .
N6 Ce1 N32 110.5(5) .
N26 Ce1 N32 120.5(6) .
O12 Ce2 O22 84.0(6) .
O12 Ce2 O11 126.2(6) .
O22 Ce2 O11 148.5(5) .
O12 Ce2 O36 85.9(5) .
O22 Ce2 O36 86.5(5) .
O11 Ce2 O36 87.2(5) .
O12 Ce2 O35 140.5(5) .
O22 Ce2 O35 82.5(5) .
O11 Ce2 O35 78.1(5) .
O36 Ce2 O35 129.9(4) .
O12 Ce2 O21 86.9(5) .
O22 Ce2 O21 124.4(4) .
O11 Ce2 O21 71.7(5) .
O36 Ce2 O21 147.3(5) .
O35 Ce2 O21 70.9(4) .
O12 Ce2 N12 66.6(7) .
O22 Ce2 N12 149.5(6) .
O11 Ce2 N12 59.6(6) .
O36 Ce2 N12 83.6(5) .
O35 Ce2 N12 125.4(6) .
O21 Ce2 N12 64.3(5) .
O12 Ce2 N22 73.7(5) .
O22 Ce2 N22 64.7(5) .
O11 Ce2 N22 127.0(5) .
O36 Ce2 N22 145.8(6) .
O35 Ce2 N22 66.9(5) .
O21 Ce2 N22 60.1(5) .
N12 Ce2 N22 111.6(6) .
O12 Ce2 N36 149.8(5) .
O22 Ce2 N36 80.5(6) .
O11 Ce2 N36 68.6(5) .
O36 Ce2 N36 67.5(5) .
O35 Ce2 N36 62.5(5) .
O21 Ce2 N36 123.2(5) .
N12 Ce2 N36 121.3(6) .
N22 Ce2 N36 121.1(6) .
O14 Ce3 O34 85.8(5) .
O14 Ce3 O4 85.5(5) .
O34 Ce3 O4 83.6(5) .
O14 Ce3 O33 85.5(5) .
O34 Ce3 O33 129.1(5) .
O4 Ce3 O33 145.1(4) .
O14 Ce3 O13 128.8(4) .
O34 Ce3 O13 142.2(5) .
O4 Ce3 O13 84.5(5) .
O33 Ce3 O13 75.2(5) .
O14 Ce3 O3 145.6(5) .
O34 Ce3 O3 89.8(5) .
O4 Ce3 O3 127.9(4) .
O33 Ce3 O3 71.1(4) .
O13 Ce3 O3 69.9(4) .
O14 Ce3 N34 84.4(5) .
O34 Ce3 N34 67.6(6) .
O4 Ce3 N34 150.1(5) .
O33 Ce3 N34 61.7(5) .
O13 Ce3 N34 123.2(5) .
O3 Ce3 N34 62.5(4) .
O14 Ce3 N14 66.2(5) .
O34 Ce3 N14 146.5(5) .
O4 Ce3 N14 76.4(5) .
O33 Ce3 N14 69.1(5) .
O13 Ce3 N14 62.6(5) .
O3 Ce3 N14 123.7(5) .
N34 Ce3 N14 124.0(6) .
O14 Ce3 N4 147.5(5) .
O34 Ce3 N4 74.6(5) .
O4 Ce3 N4 67.0(5) .
O33 Ce3 N4 126.9(5) .
O13 Ce3 N4 67.7(5) .
O3 Ce3 N4 61.4(5) .
N34 Ce3 N4 110.5(5) .
N14 Ce3 N4 119.9(5) .
O24 Ce4 O16 80.8(7) .
O24 Ce4 O2 87.2(5) .
O16 Ce4 O2 86.7(5) .
O24 Ce4 O23 128.8(6) .
O16 Ce4 O23 148.4(5) .
O2 Ce4 O23 84.5(5) .
O24 Ce4 O1 143.1(5) .
O16 Ce4 O1 88.7(5) .
O2 Ce4 O1 127.7(4) .
O23 Ce4 O1 73.2(5) .
O24 Ce4 O15 87.5(5) .
O16 Ce4 O15 126.1(5) .
O2 Ce4 O15 145.4(5) .
O23 Ce4 O15 72.6(5) .
O1 Ce4 O15 70.4(4) .
O24 Ce4 N16 75.1(6) .
O16 Ce4 N16 66.5(6) .
O2 Ce4 N16 149.6(6) .
O23 Ce4 N16 125.8(5) .
O1 Ce4 N16 68.3(5) .
O15 Ce4 N16 59.6(5) .
O24 Ce4 N2 148.9(6) .
O16 Ce4 N2 81.4(6) .
O2 Ce4 N2 66.4(5) .
O23 Ce4 N2 67.2(5) .
O1 Ce4 N2 61.4(5) .
O15 Ce4 N2 123.6(5) .
N16 Ce4 N2 120.0(6) .
O24 Ce4 N24 63.7(7) .
O16 Ce4 N24 143.9(7) .
O2 Ce4 N24 85.0(5) .
O23 Ce4 N24 65.2(6) .
O1 Ce4 N24 123.6(6) .
O15 Ce4 N24 62.1(5) .
N16 Ce4 N24 107.9(6) .
N2 Ce4 N24 126.0(7) .
C12 O1 Ce4 124.9(12) .
C2 O2 Ce4 148.3(11) .
C19 O3 Ce3 121.0(12) .
C22 O4 Ce3 141.5(9) .
C31 O5 Ce1 123.0(12) .
C34 O6 Ce1 146.3(12) .
C62 O11 Ce2 136.7(13) .
C52 O12 Ce2 156.1(14) .
C69 O13 Ce3 119.6(13) .
C72 O14 Ce3 147.8(11) .
C81 O15 Ce4 118.4(13) .
C84 O16 Ce4 147.6(13) .
C112 O21 Ce2 121.6(13) .
C102 O22 Ce2 142.2(11) .
C119 O23 Ce4 127.7(14) .
C122 O24 Ce4 156.9(15) .
C131 O25 Ce1 125.7(12) .
C134 O26 Ce1 141.9(11) .
C162 O31 Ce1 120.0(11) .
C152 O32 Ce1 144.8(10) .
C169 O33 Ce3 120.8(12) .
C172 O34 Ce3 144.0(12) .
C181 O35 Ce2 120.4(12) .
C184 O36 Ce2 144.9(11) .
N2 N1 C12 113.0(16) .
N2 N1 H1A 123.5 .
C12 N1 H1A 123.5 .
N1 N2 C11 109.1(19) .
N1 N2 Ce4 119.0(12) .
C11 N2 Ce4 131.8(16) .
C19 N3 N4 114.5(16) .
C20 N4 N3 111.2(15) .
C20 N4 Ce3 134.1(12) .
N3 N4 Ce3 114.7(12) .
N6 N5 C31 119.3(16) .
N6 N5 H5A 120.3 .
C31 N5 H5A 120.3 .
C32 N6 N5 114.5(19) .
C32 N6 Ce1 130.4(16) .
N5 N6 Ce1 114.5(13) .
C62 N11 N12 117.7(19) .
C62 N11 H11G 121.2 .
N12 N11 H11G 121.2 .
C61 N12 N11 111(2) .
C61 N12 Ce2 134.2(19) .
N11 N12 Ce2 113.6(14) .
C69 N13 N14 117.6(18) .
C69 N13 H13F 121.2 .
N14 N13 H13F 121.2 .
C70 N14 N13 117(2) .
C70 N14 Ce3 129.3(17) .
N13 N14 Ce3 113.0(12) .
C81 N15 N16 106.2(18) .
N15 N16 C82 103.2(17) .
N15 N16 Ce4 126.6(15) .
C82 N16 Ce4 129.4(13) .
C112 N21 N22 110.1(16) .
C111 N22 N21 110.1(15) .
C111 N22 Ce2 129.6(12) .
N21 N22 Ce2 120.1(13) .
C119 N23 N24 122.2(19) .
C119 N23 H23B 118.9 .
N24 N23 H23B 118.9 .
C120 N24 N23 120(2) .
C120 N24 Ce4 133(2) .
N23 N24 Ce4 106.5(14) .
C131 N25 N26 121.9(16) .
C131 N25 H25A 119.0 .
N26 N25 H25A 119.0 .
C132 N26 N25 116.3(19) .
C132 N26 Ce1 132.3(16) .
N25 N26 Ce1 111.2(10) .
C162 N31 N32 119.6(17) .
C162 N31 H31A 120.2 .
N32 N31 H31A 120.2 .
C161 N32 N31 113.6(16) .
C161 N32 Ce1 134.1(13) .
N31 N32 Ce1 112.4(13) .
C169 N33 N34 113.1(16) .
C170 N34 N33 108.5(18) .
C170 N34 Ce3 136.3(16) .
N33 N34 Ce3 115.0(12) .
N36 N35 C181 116.6(16) .
N36 N35 H35B 121.7 .
C181 N35 H35B 121.7 .
C182 N36 N35 113(2) .
C182 N36 Ce2 131.5(17) .
N35 N36 Ce2 115.4(12) .
C2 C1 C6 120.0 .
C2 C1 C11 119.7(11) .
C6 C1 C11 120.0(11) .
O2 C2 C1 120.8(9) .
O2 C2 C3 119.2(9) .
C1 C2 C3 120.0 .
C4 C3 C2 120.0 .
C4 C3 H3A 120.0 .
C2 C3 H3A 120.0 .
C3 C4 C5 120.0 .
C3 C4 H4A 120.0 .
C5 C4 H4A 120.0 .
C4 C5 C6 120.0 .
C4 C5 C10 120.0 .
C6 C5 C10 120.0 .
C7 C6 C5 120.0 .
C7 C6 C1 120.0 .
C5 C6 C1 120.0 .
C6 C7 C8 120.0 .
C6 C7 H7A 120.0 .
C8 C7 H7A 120.0 .
C9 C8 C7 120.0 .
C9 C8 H8A 120.0 .
C7 C8 H8A 120.0 .
C8 C9 C10 120.0 .
C8 C9 H9A 120.0 .
C10 C9 H9A 120.0 .
C9 C10 C5 120.0 .
C9 C10 H10A 120.0 .
C5 C10 H10A 120.0 .
N2 C11 C1 125(2) .
N2 C11 H11A 117.6 .
C1 C11 H11A 117.6 .
O1 C12 N1 116.6(17) .
O1 C12 C13 124.4(16) .
N1 C12 C13 119.0(13) .
C14 C13 C18 120.0 .
C14 C13 C12 115.8(10) .
C18 C13 C12 123.8(11) .
C13 C14 C15 120.0 .
C13 C14 H14A 120.0 .
C15 C14 H14A 120.0 .
C16 C15 C14 120.0 .
C16 C15 C19 122.8(11) .
C14 C15 C19 117.2(11) .
C17 C16 C15 120.0 .
C17 C16 H16A 120.0 .
C15 C16 H16A 120.0 .
C18 C17 C16 120.0 .
C18 C17 C31 117.9(10) .
C16 C17 C31 122.0(10) .
C17 C18 C13 120.0 .
C17 C18 H18A 120.0 .
C13 C18 H18A 120.0 .
N3 C19 O3 124.9(18) .
N3 C19 C15 118.5(13) .
O3 C19 C15 116.5(17) .
N4 C20 C21 118.1(16) .
N4 C20 H20A 121.0 .
C21 C20 H20A 121.0 .
C22 C21 C26 120.0 .
C22 C21 C20 124.2(10) .
C26 C21 C20 115.4(10) .
O4 C22 C23 117.9(8) .
O4 C22 C21 121.9(8) .
C23 C22 C21 120.0 .
C24 C23 C22 120.0 .
C24 C23 H23A 120.0 .
C22 C23 H23A 120.0 .
C23 C24 C25 120.0 .
C23 C24 H24A 120.0 .
C25 C24 H24A 120.0 .
C24 C25 C26 120.0 .
C24 C25 C30 120.0 .
C26 C25 C30 120.0 .
C27 C26 C25 120.0 .
C27 C26 C21 120.0 .
C25 C26 C21 120.0 .
C28 C27 C26 120.0 .
C28 C27 H27A 120.0 .
C26 C27 H27A 120.0 .
C27 C28 C29 120.0 .
C27 C28 H28A 120.0 .
C29 C28 H28A 120.0 .
C30 C29 C28 120.0 .
C30 C29 H29A 120.0 .
C28 C29 H29A 120.0 .
C29 C30 C25 120.0 .
C29 C30 H30A 120.0 .
C25 C30 H30A 120.0 .
O5 C31 N5 112.1(16) .
O5 C31 C17 124.3(16) .
N5 C31 C17 123.5(13) .
N6 C32 C33 128(2) .
N6 C32 H32A 116.1 .
C33 C32 H32A 116.1 .
C34 C33 C38 120.0 .
C34 C33 C32 118.0(11) .
C38 C33 C32 121.8(11) .
O6 C34 C33 122.0(11) .
O6 C34 C35 118.0(11) .
C33 C34 C35 120.0 .
C36 C35 C34 120.0 .
C36 C35 H35A 120.0 .
C34 C35 H35A 120.0 .
C37 C36 C35 120.0 .
C37 C36 H36A 120.0 .
C35 C36 H36A 120.0 .
C36 C37 C38 120.0 .
C36 C37 C42 120.0 .
C38 C37 C42 120.0 .
C39 C38 C37 120.0 .
C39 C38 C33 120.0 .
C37 C38 C33 120.0 .
C38 C39 C40 120.0 .
C38 C39 H39A 120.0 .
C40 C39 H39A 120.0 .
C41 C40 C39 120.0 .
C41 C40 H40A 120.0 .
C39 C40 H40A 120.0 .
C40 C41 C42 120.0 .
C40 C41 H41A 120.0 .
C42 C41 H41A 120.0 .
C41 C42 C37 120.0 .
C41 C42 H42A 120.0 .
C37 C42 H42A 120.0 .
C52 C51 C56 120.0 .
C52 C51 C61 118.2(13) .
C56 C51 C61 121.2(13) .
O12 C52 C51 118.1(13) .
O12 C52 C53 121.2(13) .
C51 C52 C53 120.0 .
C52 C53 C54 120.0 .
C52 C53 H53A 120.0 .
C54 C53 H53A 120.0 .
C55 C54 C53 120.0 .
C55 C54 H54A 120.0 .
C53 C54 H54A 120.0 .
C54 C55 C56 120.0 .
C54 C55 C60 120.0 .
C56 C55 C60 120.0 .
C57 C56 C55 120.0 .
C57 C56 C51 120.0 .
C55 C56 C51 120.0 .
C56 C57 C58 120.0 .
C56 C57 H57A 120.0 .
C58 C57 H57A 120.0 .
C59 C58 C57 120.0 .
C59 C58 H58A 120.0 .
C57 C58 H58A 120.0 .
C60 C59 C58 120.0 .
C60 C59 H59A 120.0 .
C58 C59 H59A 120.0 .
C59 C60 C55 120.0 .
C59 C60 H60A 120.0 .
C55 C60 H60A 120.0 .
N12 C61 C51 124(2) .
N12 C61 H61A 118.1 .
C51 C61 H61A 118.1 .
N11 C62 O11 109.0(18) .
N11 C62 C63 119.7(16) .
O11 C62 C63 131.2(19) .
C62 C63 C64 118.2(12) .
C62 C63 C68 121.5(12) .
C64 C63 C68 120.0 .
C65 C64 C63 120.0 .
C65 C64 H64A 120.0 .
C63 C64 H64A 120.0 .
C66 C65 C64 120.0 .
C66 C65 C69 119.3(11) .
C64 C65 C69 120.2(12) .
C67 C66 C65 120.0 .
C67 C66 H66A 120.0 .
C65 C66 H66A 120.0 .
C66 C67 C68 120.0 .
C66 C67 C81 120.0(11) .
C68 C67 C81 120.0(11) .
C67 C68 C63 120.0 .
C67 C68 H68A 120.0 .
C63 C68 H68A 120.0 .
N13 C69 O13 121.3(19) .
N13 C69 C65 122.6(14) .
O13 C69 C65 115.8(16) .
N14 C70 C71 132(2) .
N14 C70 H70A 114.1 .
C71 C70 H70A 114.1 .
C72 C71 C76 120.0 .
C72 C71 C70 115.3(11) .
C76 C71 C70 124.7(11) .
O14 C72 C71 124.5(10) .
O14 C72 C73 115.4(10) .
C71 C72 C73 120.0 .
C74 C73 C72 120.0 .
C74 C73 H73A 120.0 .
C72 C73 H73A 120.0 .
C73 C74 C75 120.0 .
C73 C74 H74A 120.0 .
C75 C74 H74A 120.0 .
C74 C75 C76 120.0 .
C74 C75 C80 120.0 .
C76 C75 C80 120.0 .
C77 C76 C75 120.0 .
C77 C76 C71 120.0 .
C75 C76 C71 120.0 .
C78 C77 C76 120.0 .
C78 C77 H77A 120.0 .
C76 C77 H77A 120.0 .
C77 C78 C79 120.0 .
C77 C78 H78A 120.0 .
C79 C78 H78A 120.0 .
C80 C79 C78 120.0 .
C80 C79 H79A 120.0 .
C78 C79 H79A 120.0 .
C79 C80 C75 120.0 .
C79 C80 H80A 120.0 .
C75 C80 H80A 120.0 .
N15 C81 O15 126(2) .
N15 C81 C67 121.6(14) .
O15 C81 C67 112.2(17) .
N16 C82 C83 123.1(17) .
N16 C82 H82A 118.5 .
C83 C82 H82A 118.5 .
C84 C83 C88 120.0 .
C84 C83 C82 117.9(11) .
C88 C83 C82 122.1(11) .
O16 C84 C85 119.7(9) .
O16 C84 C83 119.0(10) .
C85 C84 C83 120.0 .
C84 C85 C86 120.0 .
C84 C85 H85A 120.0 .
C86 C85 H85A 120.0 .
C87 C86 C85 120.0 .
C87 C86 H86A 120.0 .
C85 C86 H86A 120.0 .
C86 C87 C88 120.0 .
C86 C87 C92 120.0 .
C88 C87 C92 120.0 .
C89 C88 C87 120.0 .
C89 C88 C83 120.0 .
C87 C88 C83 120.0 .
C88 C89 C90 120.0 .
C88 C89 H89A 120.0 .
C90 C89 H89A 120.0 .
C91 C90 C89 120.0 .
C91 C90 H90A 120.0 .
C89 C90 H90A 120.0 .
C90 C91 C92 120.0 .
C90 C91 H91A 120.0 .
C92 C91 H91A 120.0 .
C91 C92 C87 120.0 .
C91 C92 H92A 120.0 .
C87 C92 H92A 120.0 .
C102 C101 C106 120.0 .
C102 C101 C111 118.1(10) .
C106 C101 C111 121.7(10) .
O22 C102 C101 120.2(8) .
O22 C102 C103 119.5(8) .
C101 C102 C103 120.0 .
C102 C103 C104 120.0 .
C102 C103 H10B 120.0 .
C104 C103 H10B 120.0 .
C105 C104 C103 120.0 .
C105 C104 H10C 120.0 .
C103 C104 H10C 120.0 .
C104 C105 C106 120.0 .
C104 C105 C110 120.0 .
C106 C105 C110 120.0 .
C107 C106 C105 120.0 .
C107 C106 C101 120.0 .
C105 C106 C101 120.0 .
C106 C107 C108 120.0 .
C106 C107 H10D 120.0 .
C108 C107 H10D 120.0 .
C107 C108 C109 120.0 .
C107 C108 H10E 120.0 .
C109 C108 H10E 120.0 .
C110 C109 C108 120.0 .
C110 C109 H10F 120.0 .
C108 C109 H10F 120.0 .
C109 C110 C105 120.0 .
C109 C110 H11B 120.0 .
C105 C110 H11B 120.0 .
N22 C111 C101 123.8(16) .
N22 C111 H11C 118.1 .
C101 C111 H11C 118.1 .
N21 C112 O21 122.1(18) .
N21 C112 C113 120.4(13) .
O21 C112 C113 117.2(17) .
C114 C113 C118 120.0 .
C114 C113 C112 118.3(11) .
C118 C113 C112 121.7(11) .
C113 C114 C115 120.0 .
C113 C114 H11D 120.0 .
C115 C114 H11D 120.0 .
C116 C115 C114 120.0 .
C116 C115 C119 116.8(12) .
C114 C115 C119 123.1(12) .
C115 C116 C117 120.0 .
C115 C116 H11E 120.0 .
C117 C116 H11E 120.0 .
C118 C117 C116 120.0 .
C118 C117 C131 115.3(12) .
C116 C117 C131 124.4(12) .
C117 C118 C113 120.0 .
C117 C118 H11F 120.0 .
C113 C118 H11F 120.0 .
O23 C119 N23 114(2) .
O23 C119 C115 126(2) .
N23 C119 C115 120.0(16) .
N24 C120 C121 119(3) .
N24 C120 H12A 120.7 .
C121 C120 H12A 120.7 .
C120 C121 C122 126.5(16) .
C120 C121 C126 113.2(16) .
C122 C121 C126 120.0 .
O24 C122 C121 114.8(14) .
O24 C122 C123 122.8(14) .
C121 C122 C123 120.0 .
C124 C123 C122 120.0 .
C124 C123 H12B 120.0 .
C122 C123 H12B 120.0 .
C123 C124 C125 120.0 .
C123 C124 H12C 120.0 .
C125 C124 H12C 120.0 .
C124 C125 C126 120.0 .
C124 C125 C130 120.0 .
C126 C125 C130 120.0 .
C127 C126 C125 120.0 .
C127 C126 C121 120.0 .
C125 C126 C121 120.0 .
C126 C127 C128 120.0 .
C126 C127 H12D 120.0 .
C128 C127 H12D 120.0 .
C129 C128 C127 120.0 .
C129 C128 H12E 120.0 .
C127 C128 H12E 120.0 .
C130 C129 C128 120.0 .
C130 C129 H12F 120.0 .
C128 C129 H12F 120.0 .
C129 C130 C125 120.0 .
C129 C130 H13A 120.0 .
C125 C130 H13A 120.0 .
O25 C131 N25 114.8(17) .
O25 C131 C117 123.4(16) .
N25 C131 C117 121.8(14) .
N26 C132 C133 126(2) .
N26 C132 H13B 117.1 .
C133 C132 H13B 117.1 .
C134 C133 C138 120.0 .
C134 C133 C132 118.3(10) .
C138 C133 C132 121.4(10) .
O26 C134 C135 115.3(10) .
O26 C134 C133 124.6(10) .
C135 C134 C133 120.0 .
C134 C135 C136 120.0 .
C134 C135 H13C 120.0 .
C136 C135 H13C 120.0 .
C135 C136 C137 120.0 .
C135 C136 H13D 120.0 .
C137 C136 H13D 120.0 .
C138 C137 C136 120.0 .
C138 C137 C142 120.0 .
C136 C137 C142 120.0 .
C139 C138 C137 120.0 .
C139 C138 C133 120.0 .
C137 C138 C133 120.0 .
C140 C139 C138 120.0 .
C140 C139 H13E 120.0 .
C138 C139 H13E 120.0 .
C139 C140 C141 120.0 .
C139 C140 H14B 120.0 .
C141 C140 H14B 120.0 .
C142 C141 C140 120.0 .
C142 C141 H14C 120.0 .
C140 C141 H14C 120.0 .
C141 C142 C137 120.0 .
C141 C142 H14D 120.0 .
C137 C142 H14D 120.0 .
C152 C151 C156 120.0 .
C152 C151 C161 122.6(11) .
C156 C151 C161 117.0(11) .
O32 C152 C151 122.5(8) .
O32 C152 C153 117.5(8) .
C151 C152 C153 120.0 .
C154 C153 C152 120.0 .
C154 C153 H15A 120.0 .
C152 C153 H15A 120.0 .
C155 C154 C153 120.0 .
C155 C154 H15B 120.0 .
C153 C154 H15B 120.0 .
C156 C155 C154 120.0 .
C156 C155 C160 120.0 .
C154 C155 C160 120.0 .
C157 C156 C155 120.0 .
C157 C156 C151 120.0 .
C155 C156 C151 120.0 .
C158 C157 C156 120.0 .
C158 C157 H15C 120.0 .
C156 C157 H15C 120.0 .
C157 C158 C159 120.0 .
C157 C158 H15D 120.0 .
C159 C158 H15D 120.0 .
C160 C159 C158 120.0 .
C160 C159 H15E 120.0 .
C158 C159 H15E 120.0 .
C159 C160 C155 120.0 .
C159 C160 H16B 120.0 .
C155 C160 H16B 120.0 .
N32 C161 C151 119.5(18) .
N32 C161 H16C 120.3 .
C151 C161 H16C 120.3 .
N31 C162 O31 120.9(17) .
N31 C162 C163 122.5(13) .
O31 C162 C163 116.4(16) .
C164 C163 C168 120.0 .
C164 C163 C162 122.9(10) .
C168 C163 C162 117.1(10) .
C163 C164 C165 120.0 .
C163 C164 H16D 120.0 .
C165 C164 H16D 120.0 .
C166 C165 C164 120.0 .
C166 C165 C169 119.9(10) .
C164 C165 C169 120.0(10) .
C165 C166 C167 120.0 .
C165 C166 H16E 120.0 .
C167 C166 H16E 120.0 .
C168 C167 C166 120.0 .
C168 C167 C181 120.4(11) .
C166 C167 C181 119.5(11) .
C167 C168 C163 120.0 .
C167 C168 H16F 120.0 .
C163 C168 H16F 120.0 .
N33 C169 O33 121.8(18) .
N33 C169 C165 120.1(14) .
O33 C169 C165 118.1(16) .
N34 C170 C171 118(2) .
N34 C170 H17A 120.9 .
C171 C170 H17A 120.9 .
C172 C171 C176 120.0 .
C172 C171 C170 122.0(11) .
C176 C171 C170 117.9(11) .
O34 C172 C171 124.3(11) .
O34 C172 C173 115.6(11) .
C171 C172 C173 120.0 .
C174 C173 C172 120.0 .
C174 C173 H17B 120.0 .
C172 C173 H17B 120.0 .
C173 C174 C175 120.0 .
C173 C174 H17C 120.0 .
C175 C174 H17C 120.0 .
C176 C175 C174 120.0 .
C176 C175 C180 120.0 .
C174 C175 C180 120.0 .
C177 C176 C175 120.0 .
C177 C176 C171 120.0 .
C175 C176 C171 120.0 .
C176 C177 C178 120.0 .
C176 C177 H17D 120.0 .
C178 C177 H17D 120.0 .
C179 C178 C177 120.0 .
C179 C178 H17E 120.0 .
C177 C178 H17E 120.0 .
C178 C179 C180 120.0 .
C178 C179 H17F 120.0 .
C180 C179 H17F 120.0 .
C179 C180 C175 120.0 .
C179 C180 H18B 120.0 .
C175 C180 H18B 120.0 .
O35 C181 N35 117.1(16) .
O35 C181 C167 121.2(16) .
N35 C181 C167 121.1(14) .
N36 C182 C183 128(2) .
N36 C182 H18C 116.2 .
C183 C182 H18C 116.2 .
C184 C183 C188 120.0 .
C184 C183 C182 117.3(11) .
C188 C183 C182 121.7(11) .
O36 C184 C183 124.8(10) .
O36 C184 C185 115.0(10) .
C183 C184 C185 120.0 .
C186 C185 C184 120.0 .
C186 C185 H18D 120.0 .
C184 C185 H18D 120.0 .
C185 C186 C187 120.0 .
C185 C186 H18E 120.0 .
C187 C186 H18E 120.0 .
C188 C187 C186 120.0 .
C188 C187 C192 120.0 .
C186 C187 C192 120.0 .
C189 C188 C187 120.0 .
C189 C188 C183 120.0 .
C187 C188 C183 120.0 .
C190 C189 C188 120.0 .
C190 C189 H18F 120.0 .
C188 C189 H18F 120.0 .
C189 C190 C191 120.0 .
C189 C190 H19A 120.0 .
C191 C190 H19A 120.0 .
C192 C191 C190 120.0 .
C192 C191 H19B 120.0 .
C190 C191 H19B 120.0 .
C191 C192 C187 120.0 .
C191 C192 H19C 120.0 .
C187 C192 H19C 120.0 .
O205 C205 O206 115(6) .
O213 C213 O7W 95(3) 2_635
C214 O213 C213 164(3) .
O223 C223 O224 32(3) .
Cl13 C301 Cl12 106.4(10) .
Cl13 C301 Cl11 105.5(10) .
Cl12 C301 Cl11 105.2(9) .
Cl13 C301 Cl16 130.9(16) .
Cl12 C301 Cl16 71.6(9) .
Cl11 C301 Cl16 37.5(8) .
Cl13 C301 Cl15 72.3(10) .
Cl12 C301 Cl15 36.4(9) .
Cl11 C301 Cl15 126.7(14) .
Cl16 C301 Cl15 103.3(10) .
Cl13 C301 Cl14 37.5(9) .
Cl12 C301 Cl14 127.7(16) .
Cl11 C301 Cl14 70.2(9) .
Cl16 C301 Cl14 103.7(10) .
Cl15 C301 Cl14 103.2(10) .
Cl21 C302 Cl23 101.4(11) .
Cl21 C302 Cl24 25.6(13) .
Cl23 C302 Cl24 100.2(16) .
Cl21 C302 Cl26 126.0(19) .
Cl23 C302 Cl26 73.2(12) .
Cl24 C302 Cl26 100.9(12) .
Cl21 C302 Cl25 89.8(11) .
Cl23 C302 Cl25 28.4(12) .
Cl24 C302 Cl25 100.8(11) .
Cl26 C302 Cl25 101.0(11) .
Cl21 C302 Cl22 101.0(11) .
Cl23 C302 Cl22 101.0(12) .
Cl24 C302 Cl22 76.1(12) .
Cl26 C302 Cl22 34.5(11) .
Cl25 C302 Cl22 129.0(17) .

loop_
_geom_bond_atom_site_label_1
_geom_bond_atom_site_label_2
_geom_bond_distance
_geom_bond_site_symmetry_2
Ce1 O32 2.116(11) .
Ce1 O26 2.177(11) .
Ce1 O6 2.179(12) .
Ce1 O25 2.347(13) .
Ce1 O5 2.363(12) .
Ce1 O31 2.491(11) .
Ce1 N6 2.573(18) .
Ce1 N26 2.617(17) .
Ce1 N32 2.622(18) .
Ce2 O12 2.127(12) .
Ce2 O22 2.144(13) .
Ce2 O11 2.174(14) .
Ce2 O36 2.204(11) .
Ce2 O35 2.383(13) .
Ce2 O21 2.445(12) .
Ce2 N12 2.53(2) .
Ce2 N22 2.543(16) .
Ce2 N36 2.575(18) .
Ce3 O14 2.136(12) .
Ce3 O34 2.150(13) .
Ce3 O4 2.168(11) .
Ce3 O33 2.359(13) .
Ce3 O13 2.395(13) .
Ce3 O3 2.459(11) .
Ce3 N34 2.573(18) .
Ce3 N14 2.614(18) .
Ce3 N4 2.614(17) .
Ce4 O24 2.055(14) .
Ce4 O16 2.102(14) .
Ce4 O2 2.178(11) .
Ce4 O23 2.305(14) .
Ce4 O1 2.362(12) .
Ce4 O15 2.455(13) .
Ce4 N16 2.457(18) .
Ce4 N2 2.560(18) .
Ce4 N24 2.67(2) .
O1 C12 1.312(9) .
O2 C2 1.320(8) .
O3 C19 1.297(9) .
O4 C22 1.314(8) .
O5 C31 1.322(9) .
O6 C34 1.314(9) .
O11 C62 1.305(9) .
O12 C52 1.319(9) .
O13 C69 1.312(9) .
O14 C72 1.310(8) .
O15 C81 1.307(9) .
O16 C84 1.310(9) .
O21 C112 1.308(9) .
O22 C102 1.318(8) .
O23 C119 1.310(10) .
O24 C122 1.331(9) .
O25 C131 1.307(9) .
O26 C134 1.310(8) .
O31 C162 1.307(9) .
O32 C152 1.315(8) .
O33 C169 1.315(9) .
O34 C172 1.326(9) .
O35 C181 1.310(9) .
O36 C184 1.323(9) .
N1 N2 1.33(2) .
N1 C12 1.41(2) .
N1 H1A 0.8600 .
N2 C11 1.34(2) .
N3 C19 1.23(2) .
N3 N4 1.460(19) .
N4 C20 1.31(2) .
N5 N6 1.329(19) .
N5 C31 1.36(2) .
N5 H5A 0.8600 .
N6 C32 1.23(2) .
N11 C62 1.27(2) .
N11 N12 1.41(2) .
N11 H11G 0.8600 .
N12 C61 1.29(3) .
N13 C69 1.31(2) .
N13 N14 1.33(2) .
N13 H13F 0.8600 .
N14 C70 1.24(3) .
N15 C81 1.27(2) .
N15 N16 1.37(2) .
N16 C82 1.40(3) .
N21 C112 1.29(2) .
N21 N22 1.44(2) .
N22 C111 1.35(2) .
N23 C119 1.36(3) .
N23 N24 1.47(3) .
N23 H23B 0.8600 .
N24 C120 1.35(3) .
N25 C131 1.33(2) .
N25 N26 1.34(2) .
N25 H25A 0.8600 .
N26 C132 1.24(2) .
N31 C162 1.25(2) .
N31 N32 1.43(2) .
N31 H31A 0.8600 .
N32 C161 1.29(2) .
N33 C169 1.26(2) .
N33 N34 1.42(2) .
N34 C170 1.31(2) .
N35 N36 1.32(2) .
N35 C181 1.38(2) .
N35 H35B 0.8600 .
N36 C182 1.29(2) .
C1 C2 1.3900 .
C1 C6 1.3900 .
C1 C11 1.46(2) .
C2 C3 1.3900 .
C3 C4 1.3900 .
C3 H3A 0.9300 .
C4 C5 1.3900 .
C4 H4A 0.9300 .
C5 C6 1.3900 .
C5 C10 1.3900 .
C6 C7 1.3900 .
C7 C8 1.3900 .
C7 H7A 0.9300 .
C8 C9 1.3900 .
C8 H8A 0.9300 .
C9 C10 1.3900 .
C9 H9A 0.9300 .
C10 H10A 0.9300 .
C11 H11A 0.9300 .
C12 C13 1.43(2) .
C13 C14 1.3900 .
C13 C18 1.3900 .
C14 C15 1.3900 .
C14 H14A 0.9300 .
C15 C16 1.3900 .
C15 C19 1.41(2) .
C16 C17 1.3900 .
C16 H16A 0.9300 .
C17 C18 1.3900 .
C17 C31 1.44(2) .
C18 H18A 0.9300 .
C20 C21 1.478(19) .
C20 H20A 0.9300 .
C21 C22 1.3900 .
C21 C26 1.3900 .
C22 C23 1.3900 .
C23 C24 1.3900 .
C23 H23A 0.9300 .
C24 C25 1.3900 .
C24 H24A 0.9300 .
C25 C26 1.3900 .
C25 C30 1.3900 .
C26 C27 1.3900 .
C27 C28 1.3900 .
C27 H27A 0.9300 .
C28 C29 1.3900 .
C28 H28A 0.9300 .
C29 C30 1.3900 .
C29 H29A 0.9300 .
C30 H30A 0.9300 .
C32 C33 1.51(2) .
C32 H32A 0.9300 .
C33 C34 1.3900 .
C33 C38 1.3900 .
C34 C35 1.3900 .
C35 C36 1.3900 .
C35 H35A 0.9300 .
C36 C37 1.3900 .
C36 H36A 0.9300 .
C37 C38 1.3900 .
C37 C42 1.3900 .
C38 C39 1.3900 .
C39 C40 1.3900 .
C39 H39A 0.9300 .
C40 C41 1.3900 .
C40 H40A 0.9300 .
C41 C42 1.3900 .
C41 H41A 0.9300 .
C42 H42A 0.9300 .
C51 C52 1.3900 .
C51 C56 1.3900 .
C51 C61 1.56(3) .
C52 C53 1.3900 .
C53 C54 1.3900 .
C53 H53A 0.9300 .
C54 C55 1.3900 .
C54 H54A 0.9300 .
C55 C56 1.3900 .
C55 C60 1.3900 .
C56 C57 1.3900 .
C57 C58 1.3900 .
C57 H57A 0.9300 .
C58 C59 1.3900 .
C58 H58A 0.9300 .
C59 C60 1.3900 .
C59 H59A 0.9300 .
C60 H60A 0.9300 .
C61 H61A 0.9300 .
C62 C63 1.38(2) .
C63 C64 1.3900 .
C63 C68 1.3900 .
C64 C65 1.3900 .
C64 H64A 0.9300 .
C65 C66 1.3900 .
C65 C69 1.44(2) .
C66 C67 1.3900 .
C66 H66A 0.9300 .
C67 C68 1.3900 .
C67 C81 1.51(2) .
C68 H68A 0.9300 .
C70 C71 1.39(2) .
C70 H70A 0.9300 .
C71 C72 1.3900 .
C71 C76 1.3900 .
C72 C73 1.3900 .
C73 C74 1.3900 .
C73 H73A 0.9300 .
C74 C75 1.3900 .
C74 H74A 0.9300 .
C75 C76 1.3900 .
C75 C80 1.3900 .
C76 C77 1.3900 .
C77 C78 1.3900 .
C77 H77A 0.9300 .
C78 C79 1.3900 .
C78 H78A 0.9300 .
C79 C80 1.3900 .
C79 H79A 0.9300 .
C80 H80A 0.9300 .
C82 C83 1.49(2) .
C82 H82A 0.9300 .
C83 C84 1.3900 .
C83 C88 1.3900 .
C84 C85 1.3900 .
C85 C86 1.3900 .
C85 H85A 0.9300 .
C86 C87 1.3900 .
C86 H86A 0.9300 .
C87 C88 1.3900 .
C87 C92 1.3900 .
C88 C89 1.3900 .
C89 C90 1.3900 .
C89 H89A 0.9300 .
C90 C91 1.3900 .
C90 H90A 0.9300 .
C91 C92 1.3900 .
C91 H91A 0.9300 .
C92 H92A 0.9300 .
C101 C102 1.3900 .
C101 C106 1.3900 .
C101 C111 1.43(2) .
C102 C103 1.3900 .
C103 C104 1.3900 .
C103 H10B 0.9300 .
C104 C105 1.3900 .
C104 H10C 0.9300 .
C105 C106 1.3900 .
C105 C110 1.3900 .
C106 C107 1.3900 .
C107 C108 1.3900 .
C107 H10D 0.9300 .
C108 C109 1.3900 .
C108 H10E 0.9300 .
C109 C110 1.3900 .
C109 H10F 0.9300 .
C110 H11B 0.9300 .
C111 H11C 0.9300 .
C112 C113 1.43(2) .
C113 C114 1.3900 .
C113 C118 1.3900 .
C114 C115 1.3900 .
C114 H11D 0.9300 .
C115 C116 1.3900 .
C115 C119 1.40(2) .
C116 C117 1.3900 .
C116 H11E 0.9300 .
C117 C118 1.3900 .
C117 C131 1.40(2) .
C118 H11F 0.9300 .
C120 C121 1.38(3) .
C120 H12A 0.9300 .
C121 C122 1.3900 .
C121 C126 1.3900 .
C122 C123 1.3900 .
C123 C124 1.3900 .
C123 H12B 0.9300 .
C124 C125 1.3900 .
C124 H12C 0.9300 .
C125 C126 1.3900 .
C125 C130 1.3900 .
C126 C127 1.3900 .
C127 C128 1.3900 .
C127 H12D 0.9300 .
C128 C129 1.3900 .
C128 H12E 0.9300 .
C129 C130 1.3900 .
C129 H12F 0.9300 .
C130 H13A 0.9300 .
C132 C133 1.48(2) .
C132 H13B 0.9300 .
C133 C134 1.3900 .
C133 C138 1.3900 .
C134 C135 1.3900 .
C135 C136 1.3900 .
C135 H13C 0.9300 .
C136 C137 1.3900 .
C136 H13D 0.9300 .
C137 C138 1.3900 .
C137 C142 1.3900 .
C138 C139 1.3900 .
C139 C140 1.3900 .
C139 H13E 0.9300 .
C140 C141 1.3900 .
C140 H14B 0.9300 .
C141 C142 1.3900 .
C141 H14C 0.9300 .
C142 H14D 0.9300 .
C151 C152 1.3900 .
C151 C156 1.3900 .
C151 C161 1.42(2) .
C152 C153 1.3900 .
C153 C154 1.3900 .
C153 H15A 0.9300 .
C154 C155 1.3900 .
C154 H15B 0.9300 .
C155 C156 1.3900 .
C155 C160 1.3900 .
C156 C157 1.3900 .
C157 C158 1.3900 .
C157 H15C 0.9300 .
C158 C159 1.3900 .
C158 H15D 0.9300 .
C159 C160 1.3900 .
C159 H15E 0.9300 .
C160 H16B 0.9300 .
C161 H16C 0.9300 .
C162 C163 1.401(19) .
C163 C164 1.3900 .
C163 C168 1.3900 .
C164 C165 1.3900 .
C164 H16D 0.9300 .
C165 C166 1.3900 .
C165 C169 1.53(2) .
C166 C167 1.3900 .
C166 H16E 0.9300 .
C167 C168 1.3900 .
C167 C181 1.42(2) .
C168 H16F 0.9300 .
C170 C171 1.50(2) .
C170 H17A 0.9300 .
C171 C172 1.3900 .
C171 C176 1.3900 .
C172 C173 1.3900 .
C173 C174 1.3900 .
C173 H17B 0.9300 .
C174 C175 1.3900 .
C174 H17C 0.9300 .
C175 C176 1.3900 .
C175 C180 1.3900 .
C176 C177 1.3900 .
C177 C178 1.3900 .
C177 H17D 0.9300 .
C178 C179 1.3900 .
C178 H17E 0.9300 .
C179 C180 1.3900 .
C179 H17F 0.9300 .
C180 H18B 0.9300 .
C182 C183 1.46(2) .
C182 H18C 0.9300 .
C183 C184 1.3900 .
C183 C188 1.3900 .
C184 C185 1.3900 .
C185 C186 1.3900 .
C185 H18D 0.9300 .
C186 C187 1.3900 .
C186 H18E 0.9300 .
C187 C188 1.3900 .
C187 C192 1.3900 .
C188 C189 1.3900 .
C189 C190 1.3900 .
C189 H18F 0.9300 .
C190 C191 1.3900 .
C190 H19A 0.9300 .
C191 C192 1.3900 .
C191 H19B 0.9300 .
C192 H19C 0.9300 .
C201 O201 1.47(4) .
O202 C202 1.73(6) .
O203 C203 1.43(5) .
O204 C204 1.33(7) .
C205 O205 1.14(7) .
C205 O206 1.40(6) .
C207 O207 1.64(6) .
O208 C208 1.47(3) .
O210 C210 1.42(5) .
C209 O209 1.30(5) .
O211 C211 1.49(3) .
C213 O213 1.45(5) .
C213 O7W 1.90(8) 2_635
O213 C214 1.44(5) .
O215 C215 1.34(7) .
O217 C217 1.26(5) .
C218 O218 1.54(8) .
O219 C219 1.62(8) .
C220 O220 1.26(3) .
O221 C221 1.31(5) .
C222 O222 1.24(6) .
C223 O223 1.69(6) .
C223 O224 1.73(8) .
O225 C225 1.46(7) .
O226 C226 1.59(7) .
Cl11 C301 1.798(10) .
Cl12 C301 1.795(10) .
Cl13 C301 1.790(10) .
Cl14 C301 1.815(11) .
Cl15 C301 1.812(11) .
Cl16 C301 1.808(11) .
Cl21 C302 1.799(11) .
Cl22 C302 1.803(11) .
Cl23 C302 1.799(11) .
Cl24 C302 1.802(11) .
Cl25 C302 1.803(11) .
Cl26 C302 1.802(11) .
O7W C213 1.90(8) 2_635
